data_1556668
loop_
_publ_author_name
'Bag, R.'
'Saha, S.'
'Borthakur, R.'
'Mondal, B.'
'Roisnel, T.'
'Dorcet, V.'
'Halet, J.-F.'
'Ghosh, S.'

_publ_section_title
;
 Synthesis, Structures and Chemistry of the Metallaboranes of Group 4-9
 with M2B5 Core Having a Cross Cluster M-M Bond
;
_journal_name_full Inorganics
_journal_page_first 27
_journal_paper_doi 10.3390/inorganics7030027
_journal_volume 7
_journal_year 2019
_chemical_formula_moiety 'C24 H30 B4 O4 W3'
_chemical_formula_sum 'C24 H30 B4 O4 W3'
_chemical_formula_weight 977.27
_space_group_crystal_system triclinic
_space_group_IT_number 2
_space_group_name_Hall '-P 1'
_space_group_name_H-M_alt 'P -1'
_atom_sites_solution_hydrogens geom
_cell_angle_alpha 85.443(4)
_cell_angle_beta 79.671(3)
_cell_angle_gamma 70.858(3)
_cell_formula_units_Z 8
_cell_length_a 16.8420(15)
_cell_length_b 19.051(2)
_cell_length_c 19.390(2)
_cell_measurement_reflns_used 9464
_cell_measurement_temperature 150(2)
_cell_measurement_theta_max 27.52
_cell_measurement_theta_min 2.26
_cell_volume 5780.8(10)
_computing_cell_refinement 'APEX3 (Bruker, 2015); SAINT (Bruker, 2014)'
_computing_data_collection 'SAINT (Bruker, 2014)'
_computing_data_reduction 'SAINT (Bruker, 2014)'
_computing_molecular_graphics 'ORTEP3 (Farrugia, 1997) and Mercury (Bruno et al., 2002)'
_computing_publication_material 'SHELXL-2018/3 (Sheldrick, 2015)'
_computing_structure_refinement 'SHELXL-2018/3 (Sheldrick, 2015)'
_computing_structure_solution 'SHELXT (Sheldrick, 2015)'
_diffrn_ambient_temperature 150(2)
_diffrn_detector '(CMOS) PHOTON 100'
_diffrn_measured_fraction_theta_full 0.997
_diffrn_measured_fraction_theta_max 0.997
_diffrn_measurement_device_type 'D8 VENTURE Bruker AXS'
_diffrn_measurement_method 'rotation images'
_diffrn_radiation_monochromator 'multilayer monochromator'
_diffrn_radiation_probe x-ray
_diffrn_radiation_source 'Incoatec microfocus sealed tube'
_diffrn_radiation_type MoK\a
_diffrn_radiation_wavelength 0.71073
_diffrn_reflns_av_R_equivalents 0.0508
_diffrn_reflns_av_unetI/netI 0.0261
_diffrn_reflns_Laue_measured_fraction_full 0.997
_diffrn_reflns_Laue_measured_fraction_max 0.997
_diffrn_reflns_limit_h_max 20
_diffrn_reflns_limit_h_min -19
_diffrn_reflns_limit_k_max 22
_diffrn_reflns_limit_k_min -22
_diffrn_reflns_limit_l_max 23
_diffrn_reflns_limit_l_min -23
_diffrn_reflns_number 172558
_diffrn_reflns_point_group_measured_fraction_full 0.997
_diffrn_reflns_point_group_measured_fraction_max 0.997
_diffrn_reflns_theta_full 25.000
_diffrn_reflns_theta_max 25.000
_diffrn_reflns_theta_min 2.948
_exptl_absorpt_coefficient_mu 11.937
_exptl_absorpt_correction_T_max 0.434
_exptl_absorpt_correction_T_min 0.247
_exptl_absorpt_correction_type multi-scan
_exptl_absorpt_process_details '[Sheldrick, G.M. (2014). SADABS Bruker AXS Inc., Madison, Wisconsin, USA]'
_exptl_crystal_colour brown
_exptl_crystal_density_diffrn 2.246
_exptl_crystal_description prism
_exptl_crystal_F_000 3584
_exptl_crystal_size_max 0.250
_exptl_crystal_size_mid 0.140
_exptl_crystal_size_min 0.070
_refine_diff_density_max 13.677
_refine_diff_density_min -12.441
_refine_diff_density_rms 0.479
_refine_ls_extinction_coef .
_refine_ls_extinction_method none
_refine_ls_goodness_of_fit_ref 1.135
_refine_ls_hydrogen_treatment constr
_refine_ls_matrix_type full
_refine_ls_number_parameters 899
_refine_ls_number_reflns 20278
_refine_ls_number_restraints 78
_refine_ls_restrained_S_all 1.134
_refine_ls_R_factor_all 0.0994
_refine_ls_R_factor_gt 0.0880
_refine_ls_shift/su_max 0.006
_refine_ls_shift/su_mean 0.000
_refine_ls_structure_factor_coef Fsqd
_refine_ls_weighting_details 'w=1/[\s^2^(Fo^2^)+895.0753P] where P=(Fo^2^+2Fc^2^)/3'
_refine_ls_weighting_scheme calc
_refine_ls_wR_factor_gt 0.1854
_refine_ls_wR_factor_ref 0.1952
_reflns_Friedel_coverage 0.000
_reflns_Friedel_fraction_full .
_reflns_Friedel_fraction_max .
_reflns_number_gt 17986
_reflns_number_total 20278
_reflns_threshold_expression 'I > 2\s(I)'
_cod_data_source_file Compound_3.cif
_cod_data_source_block SGGR2
_cod_original_cell_volume 5780.6(10)
_cod_database_code 1556668
_shelx_space_group_comment
;
The symmetry employed for this shelxl refinement is uniquely defined
by the following loop, which should always be used as a source of
symmetry information in preference to the above space-group names.
They are only intended as comments.
;
_shelx_estimated_absorpt_t_min 0.154
_shelx_estimated_absorpt_t_max 0.489

loop_
_space_group_symop_operation_xyz
'x, y, z'
'-x, -y, -z'

loop_
_atom_site_label
_atom_site_type_symbol
_atom_site_fract_x
_atom_site_fract_y
_atom_site_fract_z
_atom_site_U_iso_or_equiv
_atom_site_adp_type
_atom_site_occupancy
_atom_site_site_symmetry_order
_atom_site_calc_flag
_atom_site_refinement_flags_posn
_atom_site_refinement_flags_adp
_atom_site_refinement_flags_occupancy
_atom_site_disorder_assembly
_atom_site_disorder_group
W1 W 0.30202(7) 0.46722(6) 0.79453(6) 0.0401(3) Uani 1 1 d D . . . .
W2 W 0.42279(8) 0.33106(6) 0.84820(5) 0.0395(3) Uani 1 1 d . . . . .
W3 W 0.42791(9) 0.34911(6) 0.70145(5) 0.0401(3) Uani 1 1 d . . . . .
B1 B 0.332(2) 0.333(2) 0.7778(17) 0.051(5) Uani 1 1 d . . . . .
B2 B 0.427(2) 0.255(2) 0.7699(17) 0.051(5) Uani 1 1 d . . . . .
B3 B 0.518(2) 0.273(2) 0.7630(17) 0.051(5) Uani 1 1 d . . . . .
B4 B 0.535(2) 0.348(2) 0.7640(17) 0.051(5) Uani 1 1 d . . . . .
C1 C 0.3775(15) 0.2705(12) 0.9502(11) 0.026(2) Uani 1 1 d . . . . .
C2 C 0.3780(15) 0.3389(12) 0.9713(11) 0.026(2) Uani 1 1 d . . . . .
C3 C 0.4652(15) 0.3394(12) 0.9553(11) 0.026(2) Uani 1 1 d . . . . .
C4 C 0.5161(15) 0.2685(12) 0.9251(11) 0.026(2) Uani 1 1 d . . . . .
C5 C 0.4609(15) 0.2258(12) 0.9210(11) 0.026(2) Uani 1 1 d . . . . .
C6 C 0.2992(19) 0.2462(17) 0.9567(16) 0.047(3) Uani 1 1 d . . . . .
H6A H 0.288945 0.223779 1.003271 0.071 Uiso 1 1 calc R U . . .
H6B H 0.308384 0.209737 0.920761 0.071 Uiso 1 1 calc R U . . .
H6C H 0.249750 0.289507 0.950158 0.071 Uiso 1 1 calc R U . . .
C7 C 0.3057(19) 0.3963(17) 1.0096(15) 0.047(3) Uani 1 1 d . . . . .
H7A H 0.254029 0.401640 0.990248 0.071 Uiso 1 1 calc R U . . .
H7B H 0.317314 0.443707 1.004760 0.071 Uiso 1 1 calc R U . . .
H7C H 0.297504 0.381639 1.059292 0.071 Uiso 1 1 calc R U . . .
C8 C 0.501(2) 0.3950(17) 0.9770(16) 0.047(3) Uani 1 1 d . . . . .
H8A H 0.543115 0.370535 1.007209 0.071 Uiso 1 1 calc R U . . .
H8B H 0.454483 0.434649 1.002782 0.071 Uiso 1 1 calc R U . . .
H8C H 0.527496 0.416251 0.935282 0.071 Uiso 1 1 calc R U . . .
C9 C 0.6078(19) 0.2411(18) 0.9085(16) 0.047(3) Uani 1 1 d . . . . .
H9A H 0.628116 0.277465 0.878321 0.071 Uiso 1 1 calc R U . . .
H9B H 0.625513 0.193956 0.884063 0.071 Uiso 1 1 calc R U . . .
H9C H 0.632026 0.233102 0.951927 0.071 Uiso 1 1 calc R U . . .
C10 C 0.487(2) 0.1472(17) 0.9022(16) 0.047(3) Uani 1 1 d . . . . .
H10A H 0.440920 0.138221 0.882971 0.071 Uiso 1 1 calc R U . . .
H10B H 0.497685 0.115574 0.944127 0.071 Uiso 1 1 calc R U . . .
H10C H 0.538500 0.135354 0.867031 0.071 Uiso 1 1 calc R U . . .
C11 C 0.4804(18) 0.3759(16) 0.5880(13) 0.034(3) Uani 1 1 d . . . . .
C12 C 0.5160(18) 0.3005(16) 0.5985(13) 0.034(3) Uani 1 1 d . . . . .
C13 C 0.4503(18) 0.2677(16) 0.6113(13) 0.034(3) Uani 1 1 d . . . . .
C14 C 0.3716(18) 0.3269(16) 0.6041(13) 0.034(3) Uani 1 1 d . . . . .
C15 C 0.3916(18) 0.3952(16) 0.5938(13) 0.034(3) Uani 1 1 d . . . . .
C16 C 0.534(3) 0.430(2) 0.567(2) 0.071(5) Uani 1 1 d . . . . .
H16A H 0.580336 0.417418 0.594740 0.107 Uiso 1 1 calc R U . . .
H16B H 0.497496 0.481191 0.575681 0.107 Uiso 1 1 calc R U . . .
H16C H 0.558542 0.424713 0.516947 0.107 Uiso 1 1 calc R U . . .
C17 C 0.612(2) 0.257(2) 0.590(2) 0.071(5) Uani 1 1 d . . . . .
H17A H 0.634380 0.246074 0.540655 0.107 Uiso 1 1 calc R U . . .
H17B H 0.621041 0.211016 0.617944 0.107 Uiso 1 1 calc R U . . .
H17C H 0.641644 0.287768 0.606581 0.107 Uiso 1 1 calc R U . . .
C18 C 0.459(3) 0.189(2) 0.614(2) 0.071(5) Uani 1 1 d . . . . .
H18A H 0.452696 0.174167 0.568967 0.107 Uiso 1 1 calc R U . . .
H18B H 0.415363 0.179726 0.651000 0.107 Uiso 1 1 calc R U . . .
H18C H 0.515731 0.160092 0.625021 0.107 Uiso 1 1 calc R U . . .
C19 C 0.289(3) 0.316(2) 0.607(2) 0.071(5) Uani 1 1 d . . . . .
H19A H 0.243101 0.359891 0.625624 0.107 Uiso 1 1 calc R U . . .
H19B H 0.286563 0.272468 0.637326 0.107 Uiso 1 1 calc R U . . .
H19C H 0.281770 0.306846 0.559562 0.107 Uiso 1 1 calc R U . . .
C20 C 0.335(3) 0.472(2) 0.575(2) 0.071(5) Uani 1 1 d . . . . .
H20A H 0.338282 0.508679 0.605274 0.107 Uiso 1 1 calc R U . . .
H20B H 0.275666 0.471807 0.580370 0.107 Uiso 1 1 calc R U . . .
H20C H 0.353491 0.484109 0.525678 0.107 Uiso 1 1 calc R U . . .
C21 C 0.360(3) 0.4921(18) 0.8624(14) 0.067(6) Uani 1 1 d . . . . .
C22 C 0.197(3) 0.5059(18) 0.8603(15) 0.067(6) Uani 1 1 d . . . . .
C23 C 0.294(3) 0.5653(18) 0.7511(14) 0.067(6) Uani 1 1 d . . . . .
C24 C 0.2297(18) 0.4595(17) 0.7304(13) 0.067(6) Uani 1 1 d D . . . .
O21 O 0.3768(17) 0.5287(15) 0.9032(14) 0.071(4) Uani 1 1 d . . . . .
O22 O 0.1367(17) 0.5277(15) 0.9020(14) 0.071(4) Uani 1 1 d . . . . .
O23 O 0.2900(17) 0.6208(15) 0.7206(14) 0.071(4) Uani 1 1 d . . . . .
O24 O 0.1693(13) 0.4705(15) 0.7020(12) 0.071(4) Uani 1 1 d D . . . .
W11 W -0.11940(6) 0.86949(5) 0.66435(4) 0.01935(19) Uani 1 1 d . . . . .
W12 W -0.07001(5) 0.78448(5) 0.79314(4) 0.01599(18) Uani 1 1 d . . . . .
W13 W -0.21069(5) 0.91681(5) 0.80998(4) 0.01744(19) Uani 1 1 d . . . . .
B11 B -0.079(2) 0.9084(18) 0.7642(16) 0.035(7) Uani 1 1 d . . . . .
B12 B -0.0917(17) 0.8836(14) 0.8544(13) 0.023(5) Uani 1 1 d . . . . .
B13 B -0.1529(17) 0.8340(15) 0.8896(15) 0.026(6) Uani 1 1 d . . . . .
B14 B -0.2077(15) 0.7982(13) 0.8420(12) 0.019(5) Uani 1 1 d . . . . .
C31 C 0.0026(14) 0.6550(12) 0.7898(12) 0.024(2) Uani 1 1 d . . . . .
C32 C -0.0101(14) 0.6792(12) 0.8597(12) 0.024(2) Uani 1 1 d . . . . .
C33 C 0.0390(14) 0.7265(12) 0.8597(12) 0.024(2) Uani 1 1 d . . . . .
C34 C 0.0774(14) 0.7357(12) 0.7935(12) 0.024(2) Uani 1 1 d . . . . .
C35 C 0.0594(14) 0.6916(12) 0.7483(12) 0.024(2) Uani 1 1 d . . . . .
C36 C -0.0293(18) 0.5953(16) 0.7690(15) 0.040(3) Uani 1 1 d . . . . .
H36A H 0.008216 0.546269 0.781231 0.060 Uiso 1 1 calc R U . . .
H36B H -0.029576 0.598796 0.718324 0.060 Uiso 1 1 calc R U . . .
H36C H -0.087300 0.602280 0.793936 0.060 Uiso 1 1 calc R U . . .
C37 C -0.0626(17) 0.6500(16) 0.9234(14) 0.040(3) Uani 1 1 d . . . . .
H37A H -0.103920 0.632022 0.906810 0.060 Uiso 1 1 calc R U . . .
H37B H -0.092843 0.690496 0.956160 0.060 Uiso 1 1 calc R U . . .
H37C H -0.023997 0.609298 0.947367 0.060 Uiso 1 1 calc R U . . .
C38 C 0.0492(18) 0.7555(16) 0.9277(14) 0.040(3) Uani 1 1 d . . . . .
H38A H 0.092161 0.780924 0.917607 0.060 Uiso 1 1 calc R U . . .
H38B H 0.067269 0.713792 0.960515 0.060 Uiso 1 1 calc R U . . .
H38C H -0.005399 0.790485 0.948593 0.060 Uiso 1 1 calc R U . . .
C39 C 0.1398(17) 0.7794(16) 0.7718(15) 0.040(3) Uani 1 1 d . . . . .
H39A H 0.120976 0.824623 0.799417 0.060 Uiso 1 1 calc R U . . .
H39B H 0.141862 0.793035 0.721887 0.060 Uiso 1 1 calc R U . . .
H39C H 0.196702 0.748717 0.780312 0.060 Uiso 1 1 calc R U . . .
C40 C 0.0974(18) 0.6767(16) 0.6713(14) 0.040(3) Uani 1 1 d . . . . .
H40A H 0.131798 0.709235 0.654569 0.060 Uiso 1 1 calc R U . . .
H40B H 0.051438 0.686623 0.643687 0.060 Uiso 1 1 calc R U . . .
H40C H 0.133529 0.624672 0.666273 0.060 Uiso 1 1 calc R U . . .
C41 C -0.2564(19) 1.0476(15) 0.8094(17) 0.045(3) Uani 1 1 d . . . . .
C42 C -0.3243(19) 1.0227(15) 0.7862(17) 0.045(3) Uani 1 1 d . . . . .
C43 C -0.3531(19) 0.9859(15) 0.8423(17) 0.045(3) Uani 1 1 d . . . . .
C44 C -0.3110(19) 0.9853(15) 0.8976(17) 0.045(3) Uani 1 1 d . . . . .
C45 C -0.2533(19) 1.0230(15) 0.8762(17) 0.045(3) Uani 1 1 d . . . . .
C46 C -0.224(3) 1.097(3) 0.758(3) 0.121(9) Uani 1 1 d . . . . .
H46A H -0.165512 1.091327 0.762662 0.181 Uiso 1 1 calc R U . . .
H46B H -0.260098 1.148386 0.766187 0.181 Uiso 1 1 calc R U . . .
H46C H -0.225468 1.083205 0.710479 0.181 Uiso 1 1 calc R U . . .
C47 C -0.364(3) 1.038(3) 0.722(3) 0.121(9) Uani 1 1 d . . . . .
H47A H -0.354364 0.991343 0.698964 0.181 Uiso 1 1 calc R U . . .
H47B H -0.338227 1.070043 0.689413 0.181 Uiso 1 1 calc R U . . .
H47C H -0.425258 1.063532 0.734086 0.181 Uiso 1 1 calc R U . . .
C48 C -0.426(3) 0.955(3) 0.854(3) 0.121(9) Uani 1 1 d . . . . .
H48A H -0.475607 0.989743 0.881375 0.181 Uiso 1 1 calc R U . . .
H48B H -0.409376 0.907246 0.879910 0.181 Uiso 1 1 calc R U . . .
H48C H -0.439192 0.947102 0.808812 0.181 Uiso 1 1 calc R U . . .
C49 C -0.334(3) 0.962(3) 0.973(3) 0.121(9) Uani 1 1 d . . . . .
H49A H -0.298790 0.974523 1.002231 0.181 Uiso 1 1 calc R U . . .
H49B H -0.322766 0.907681 0.975848 0.181 Uiso 1 1 calc R U . . .
H49C H -0.394046 0.987055 0.990113 0.181 Uiso 1 1 calc R U . . .
C50 C -0.198(3) 1.039(3) 0.923(3) 0.121(9) Uani 1 1 d . . . . .
H50A H -0.153038 1.056126 0.893927 0.181 Uiso 1 1 calc R U . . .
H50B H -0.171382 0.994324 0.949519 0.181 Uiso 1 1 calc R U . . .
H50C H -0.232999 1.078570 0.955821 0.181 Uiso 1 1 calc R U . . .
C51 C -0.1131(16) 0.7622(14) 0.6660(13) 0.033(6) Uani 1 1 d . . . . .
C52 C -0.0109(19) 0.8376(14) 0.5963(14) 0.034(6) Uani 1 1 d . . . . .
C53 C -0.1157(17) 0.9724(14) 0.6256(14) 0.033(6) Uani 1 1 d . . . . .
C54 C -0.201(2) 0.8800(15) 0.5971(16) 0.042(7) Uani 1 1 d . . . . .
O51 O -0.1113(12) 0.7033(10) 0.6506(10) 0.039(4) Uani 1 1 d . . . . .
O52 O 0.0519(12) 0.8193(11) 0.5579(9) 0.037(4) Uani 1 1 d . . . . .
O53 O -0.1089(16) 1.0245(11) 0.5971(13) 0.059(6) Uani 1 1 d . . . . .
O54 O -0.2489(14) 0.8849(12) 0.5616(11) 0.053(6) Uani 1 1 d . . . . .
W21 W 0.19937(6) 0.55399(5) 0.26554(5) 0.0243(2) Uani 1 1 d . . . . .
W22 W 0.06231(5) 0.67433(5) 0.34705(5) 0.01893(19) Uani 1 1 d . . . . .
W23 W 0.05664(6) 0.66641(5) 0.20317(5) 0.0237(2) Uani 1 1 d . . . . .
B21 B 0.1607(18) 0.6912(16) 0.2495(14) 0.027(3) Uani 1 1 d . . . . .
B22 B 0.0585(18) 0.7599(16) 0.2640(14) 0.027(3) Uani 1 1 d . . . . .
B23 B -0.0335(18) 0.7421(16) 0.2834(14) 0.027(3) Uani 1 1 d . . . . .
B24 B -0.0415(18) 0.6524(16) 0.2979(14) 0.027(3) Uani 1 1 d . . . . .
C61 C 0.0331(16) 0.6570(14) 0.4724(12) 0.028(2) Uani 1 1 d . . . . .
C62 C 0.1125(16) 0.6728(14) 0.4517(12) 0.028(2) Uani 1 1 d . . . . .
C63 C 0.0970(16) 0.7441(14) 0.4237(12) 0.028(2) Uani 1 1 d . . . . .
C64 C 0.0110(16) 0.7751(14) 0.4228(12) 0.028(2) Uani 1 1 d . . . . .
C65 C -0.0298(16) 0.7220(14) 0.4493(12) 0.028(2) Uani 1 1 d . . . . .
C66 C 0.020(2) 0.5907(17) 0.5092(16) 0.050(3) Uani 1 1 d . . . . .
H66A H -0.018405 0.604840 0.553758 0.075 Uiso 1 1 calc R U . . .
H66B H 0.074889 0.556042 0.518350 0.075 Uiso 1 1 calc R U . . .
H66C H -0.005118 0.566620 0.480149 0.075 Uiso 1 1 calc R U . . .
C67 C 0.200(2) 0.6212(17) 0.4703(16) 0.050(3) Uani 1 1 d . . . . .
H67A H 0.246743 0.633818 0.439400 0.075 Uiso 1 1 calc R U . . .
H67B H 0.205951 0.569149 0.463957 0.075 Uiso 1 1 calc R U . . .
H67C H 0.203122 0.628379 0.519193 0.075 Uiso 1 1 calc R U . . .
C68 C 0.163(2) 0.7851(17) 0.4020(16) 0.050(3) Uani 1 1 d . . . . .
H68A H 0.138860 0.828843 0.372880 0.075 Uiso 1 1 calc R U . . .
H68B H 0.214406 0.751774 0.375135 0.075 Uiso 1 1 calc R U . . .
H68C H 0.176536 0.800789 0.443944 0.075 Uiso 1 1 calc R U . . .
C69 C -0.036(2) 0.8554(17) 0.4072(16) 0.050(3) Uani 1 1 d . . . . .
H69A H -0.032394 0.886601 0.443598 0.075 Uiso 1 1 calc R U . . .
H69B H -0.095744 0.861380 0.406282 0.075 Uiso 1 1 calc R U . . .
H69C H -0.009964 0.870399 0.361449 0.075 Uiso 1 1 calc R U . . .
C70 C -0.123(2) 0.7294(18) 0.4654(16) 0.050(3) Uani 1 1 d . . . . .
H70A H -0.146747 0.748260 0.512870 0.075 Uiso 1 1 calc R U . . .
H70B H -0.130210 0.680691 0.462362 0.075 Uiso 1 1 calc R U . . .
H70C H -0.153608 0.764096 0.431492 0.075 Uiso 1 1 calc R U . . .
C71 C 0.114(2) 0.6840(19) 0.0867(13) 0.046(3) Uani 1 1 d . . . . .
C72 C 0.042(2) 0.7508(19) 0.1071(13) 0.046(3) Uani 1 1 d . . . . .
C73 C -0.028(2) 0.7301(19) 0.1193(13) 0.046(3) Uani 1 1 d . . . . .
C74 C -0.009(2) 0.6554(19) 0.1102(13) 0.046(3) Uani 1 1 d . . . . .
C75 C 0.074(2) 0.6247(19) 0.0908(13) 0.046(3) Uani 1 1 d . . . . .
C76 C 0.201(3) 0.694(3) 0.061(2) 0.097(7) Uani 1 1 d . . . . .
H76A H 0.245426 0.645186 0.060196 0.145 Uiso 1 1 calc R U . . .
H76B H 0.211112 0.726407 0.092612 0.145 Uiso 1 1 calc R U . . .
H76C H 0.202222 0.715911 0.013584 0.145 Uiso 1 1 calc R U . . .
C77 C 0.042(3) 0.830(3) 0.107(2) 0.097(7) Uani 1 1 d . . . . .
H77A H -0.015981 0.862575 0.124438 0.145 Uiso 1 1 calc R U . . .
H77B H 0.060441 0.845950 0.059406 0.145 Uiso 1 1 calc R U . . .
H77C H 0.080656 0.833756 0.137850 0.145 Uiso 1 1 calc R U . . .
C78 C -0.119(3) 0.779(3) 0.136(2) 0.097(7) Uani 1 1 d . . . . .
H78A H -0.121272 0.824703 0.157635 0.145 Uiso 1 1 calc R U . . .
H78B H -0.151632 0.752744 0.169522 0.145 Uiso 1 1 calc R U . . .
H78C H -0.144348 0.791541 0.093401 0.145 Uiso 1 1 calc R U . . .
C79 C -0.070(3) 0.610(3) 0.116(2) 0.097(7) Uani 1 1 d . . . . .
H79A H -0.084898 0.607382 0.070264 0.145 Uiso 1 1 calc R U . . .
H79B H -0.121433 0.633188 0.149459 0.145 Uiso 1 1 calc R U . . .
H79C H -0.041818 0.559261 0.133231 0.145 Uiso 1 1 calc R U . . .
C80 C 0.133(3) 0.547(3) 0.067(2) 0.097(7) Uani 1 1 d . . . . .
H80A H 0.157323 0.518581 0.106849 0.145 Uiso 1 1 calc R U . . .
H80B H 0.179120 0.551767 0.030003 0.145 Uiso 1 1 calc R U . . .
H80C H 0.100127 0.520692 0.048633 0.145 Uiso 1 1 calc R U . . .
C81 C 0.2946(16) 0.5516(18) 0.1827(12) 0.040(7) Uani 1 1 d . . . . .
C82 C 0.2225(15) 0.4504(16) 0.2406(18) 0.043(7) Uani 1 1 d . . . . .
C83 C 0.2977(16) 0.5292(15) 0.3183(15) 0.038(6) Uani 1 1 d . . . . .
C84 C 0.1414(17) 0.5160(13) 0.3541(16) 0.039(7) Uani 1 1 d . . . . .
O81 O 0.3497(15) 0.5452(16) 0.1398(13) 0.073(8) Uani 1 1 d . . . . .
O82 O 0.2350(15) 0.3900(12) 0.2201(16) 0.071(8) Uani 1 1 d . . . . .
O83 O 0.3487(14) 0.5148(13) 0.3514(13) 0.067(8) Uani 1 1 d . . . . .
O84 O 0.1210(19) 0.4822(12) 0.3996(12) 0.072(8) Uani 1 1 d . . . . .
W31 W 0.66044(6) 0.12150(6) 0.17778(5) 0.0254(2) Uani 1 1 d . . . . .
W32 W 0.68018(5) 0.09127(5) 0.33030(4) 0.01623(18) Uani 1 1 d . . . . .
W33 W 0.54819(5) 0.21746(5) 0.29445(4) 0.01825(19) Uani 1 1 d . . . . .
B31 B 0.5737(16) 0.0894(15) 0.2815(15) 0.025(3) Uani 1 1 d . . . . .
B32 B 0.5365(16) 0.1251(15) 0.3684(15) 0.025(3) Uani 1 1 d . . . . .
B33 B 0.5891(16) 0.1761(15) 0.3986(15) 0.025(3) Uani 1 1 d . . . . .
B34 B 0.6596(16) 0.2155(15) 0.3489(15) 0.025(3) Uani 1 1 d . . . . .
C91 C 0.7358(14) -0.0420(12) 0.3376(12) 0.021(2) Uani 1 1 d . . . . .
C92 C 0.8054(14) -0.0131(12) 0.3217(12) 0.021(2) Uani 1 1 d . . . . .
C93 C 0.8041(14) 0.0316(12) 0.3789(12) 0.021(2) Uani 1 1 d . . . . .
C94 C 0.7329(14) 0.0326(12) 0.4309(12) 0.021(2) Uani 1 1 d . . . . .
C95 C 0.6898(14) -0.0127(12) 0.4068(12) 0.021(2) Uani 1 1 d . . . . .
C96 C 0.7167(17) -0.0967(13) 0.3008(14) 0.031(6) Uani 1 1 d . . . . .
H96A H 0.750149 -0.102637 0.253515 0.047 Uiso 1 1 calc R U . . .
H96B H 0.655893 -0.079774 0.297666 0.047 Uiso 1 1 calc R U . . .
H96C H 0.731315 -0.144397 0.326484 0.047 Uiso 1 1 calc R U . . .
C97 C 0.8733(14) -0.0301(13) 0.2566(12) 0.026(5) Uani 1 1 d . . . . .
H97A H 0.896990 0.010895 0.246468 0.040 Uiso 1 1 calc R U . . .
H97B H 0.847882 -0.036153 0.216669 0.040 Uiso 1 1 calc R U . . .
H97C H 0.918827 -0.076123 0.264618 0.040 Uiso 1 1 calc R U . . .
C98 C 0.8706(15) 0.0666(14) 0.3856(15) 0.034(6) Uani 1 1 d . . . . .
H98A H 0.903966 0.039484 0.421483 0.050 Uiso 1 1 calc R U . . .
H98B H 0.842602 0.118552 0.399117 0.050 Uiso 1 1 calc R U . . .
H98C H 0.908405 0.064640 0.340529 0.050 Uiso 1 1 calc R U . . .
C99 C 0.7151(16) 0.0627(12) 0.5011(13) 0.030(5) Uani 1 1 d . . . . .
H99A H 0.661265 0.057483 0.526080 0.044 Uiso 1 1 calc R U . . .
H99B H 0.710814 0.115356 0.497374 0.044 Uiso 1 1 calc R U . . .
H99C H 0.761329 0.035349 0.526933 0.044 Uiso 1 1 calc R U . . .
C100 C 0.6170(17) -0.0336(16) 0.4471(14) 0.035(6) Uani 1 1 d . . . . .
H10D H 0.637798 -0.083824 0.467162 0.053 Uiso 1 1 calc R U . . .
H10E H 0.576761 -0.032282 0.415833 0.053 Uiso 1 1 calc R U . . .
H10F H 0.588169 0.001628 0.484940 0.053 Uiso 1 1 calc R U . . .
C101 C 0.4122(16) 0.2766(15) 0.3546(13) 0.033(5) Uani 1 1 d . . . . .
C102 C 0.4596(14) 0.3283(13) 0.3442(13) 0.027(4) Uani 1 1 d . . . . .
C103 C 0.4784(15) 0.3439(15) 0.2737(14) 0.032(4) Uani 1 1 d . . . . .
C104 C 0.4413(16) 0.3003(16) 0.2382(14) 0.037(5) Uani 1 1 d . . . . .
C105 C 0.4034(16) 0.2606(14) 0.2844(14) 0.032(4) Uani 1 1 d . . . . .
C106 C 0.367(2) 0.255(2) 0.4211(17) 0.061(9) Uani 1 1 d . . . . .
H10G H 0.408903 0.220196 0.447582 0.092 Uiso 1 1 calc R U . . .
H10H H 0.327780 0.230360 0.410958 0.092 Uiso 1 1 calc R U . . .
H10I H 0.335460 0.298984 0.448784 0.092 Uiso 1 1 calc R U . . .
C107 C 0.479(2) 0.3633(16) 0.4056(19) 0.063(9) Uani 1 1 d . . . . .
H10J H 0.532058 0.375261 0.390832 0.094 Uiso 1 1 calc R U . . .
H10K H 0.485472 0.328014 0.445452 0.094 Uiso 1 1 calc R U . . .
H10L H 0.432217 0.408813 0.419467 0.094 Uiso 1 1 calc R U . . .
C108 C 0.5134(19) 0.4034(17) 0.2421(19) 0.055(8) Uani 1 1 d . . . . .
H10M H 0.467218 0.450994 0.243540 0.082 Uiso 1 1 calc R U . . .
H10N H 0.539771 0.391664 0.193327 0.082 Uiso 1 1 calc R U . . .
H10O H 0.556233 0.406935 0.268665 0.082 Uiso 1 1 calc R U . . .
C109 C 0.442(2) 0.310(2) 0.1594(17) 0.072(11) Uani 1 1 d . . . . .
H10P H 0.441936 0.263365 0.140681 0.108 Uiso 1 1 calc R U . . .
H10Q H 0.493829 0.320855 0.136957 0.108 Uiso 1 1 calc R U . . .
H10R H 0.391900 0.350284 0.149771 0.108 Uiso 1 1 calc R U . . .
C110 C 0.3518(18) 0.2138(18) 0.274(2) 0.058(8) Uani 1 1 d . . . . .
H11A H 0.291991 0.244714 0.276771 0.087 Uiso 1 1 calc R U . . .
H11B H 0.356571 0.174982 0.311058 0.087 Uiso 1 1 calc R U . . .
H11C H 0.372484 0.190771 0.228268 0.087 Uiso 1 1 calc R U . . .
C111 C 0.6495(18) 0.2309(13) 0.1641(14) 0.034(6) Uani 1 1 d . . . . .
C112 C 0.5952(19) 0.1386(14) 0.1017(13) 0.036(6) Uani 1 1 d . . . . .
C113 C 0.7704(19) 0.1074(17) 0.1139(16) 0.046(7) Uani 1 1 d . . . . .
C114 C 0.682(2) 0.0137(16) 0.1558(15) 0.048(8) Uani 1 1 d . . . . .
O111 O 0.6558(15) 0.2876(13) 0.1406(12) 0.058(6) Uani 1 1 d . . . . .
O112 O 0.5496(15) 0.1491(13) 0.0595(10) 0.053(6) Uani 1 1 d . . . . .
O113 O 0.8360(15) 0.1002(17) 0.0786(12) 0.072(8) Uani 1 1 d . . . . .
O114 O 0.693(2) -0.0437(13) 0.1378(13) 0.085(10) Uani 1 1 d . . . . .

loop_
_atom_site_aniso_label
_atom_site_aniso_U_11
_atom_site_aniso_U_22
_atom_site_aniso_U_33
_atom_site_aniso_U_23
_atom_site_aniso_U_13
_atom_site_aniso_U_12
W1 0.0273(6) 0.0318(6) 0.0428(6) 0.0124(5) 0.0055(5) 0.0062(4)
W2 0.0482(7) 0.0349(6) 0.0123(4) -0.0021(4) -0.0055(4) 0.0186(5)
W3 0.0832(9) 0.0199(5) 0.0157(5) 0.0048(4) -0.0160(5) -0.0115(5)
B1 0.053(11) 0.079(13) 0.022(8) 0.017(8) -0.014(7) -0.020(10)
B2 0.053(11) 0.079(13) 0.022(8) 0.017(8) -0.014(7) -0.020(10)
B3 0.053(11) 0.079(13) 0.022(8) 0.017(8) -0.014(7) -0.020(10)
B4 0.053(11) 0.079(13) 0.022(8) 0.017(8) -0.014(7) -0.020(10)
C1 0.028(6) 0.022(5) 0.017(5) 0.009(4) 0.000(4) 0.002(4)
C2 0.028(6) 0.022(5) 0.017(5) 0.009(4) 0.000(4) 0.002(4)
C3 0.028(6) 0.022(5) 0.017(5) 0.009(4) 0.000(4) 0.002(4)
C4 0.028(6) 0.022(5) 0.017(5) 0.009(4) 0.000(4) 0.002(4)
C5 0.028(6) 0.022(5) 0.017(5) 0.009(4) 0.000(4) 0.002(4)
C6 0.043(8) 0.051(8) 0.039(7) 0.004(6) 0.001(6) -0.008(6)
C7 0.043(8) 0.051(8) 0.039(7) 0.004(6) 0.001(6) -0.008(6)
C8 0.043(8) 0.051(8) 0.039(7) 0.004(6) 0.001(6) -0.008(6)
C9 0.043(8) 0.051(8) 0.039(7) 0.004(6) 0.001(6) -0.008(6)
C10 0.043(8) 0.051(8) 0.039(7) 0.004(6) 0.001(6) -0.008(6)
C11 0.044(7) 0.049(7) 0.022(5) 0.003(5) -0.012(5) -0.029(6)
C12 0.044(7) 0.049(7) 0.022(5) 0.003(5) -0.012(5) -0.029(6)
C13 0.044(7) 0.049(7) 0.022(5) 0.003(5) -0.012(5) -0.029(6)
C14 0.044(7) 0.049(7) 0.022(5) 0.003(5) -0.012(5) -0.029(6)
C15 0.044(7) 0.049(7) 0.022(5) 0.003(5) -0.012(5) -0.029(6)
C16 0.072(12) 0.088(13) 0.056(10) -0.011(9) 0.001(9) -0.032(10)
C17 0.072(12) 0.088(13) 0.056(10) -0.011(9) 0.001(9) -0.032(10)
C18 0.072(12) 0.088(13) 0.056(10) -0.011(9) 0.001(9) -0.032(10)
C19 0.072(12) 0.088(13) 0.056(10) -0.011(9) 0.001(9) -0.032(10)
C20 0.072(12) 0.088(13) 0.056(10) -0.011(9) 0.001(9) -0.032(10)
C21 0.144(19) 0.046(9) 0.016(7) -0.003(6) 0.004(9) -0.046(11)
C22 0.144(19) 0.046(9) 0.016(7) -0.003(6) 0.004(9) -0.046(11)
C23 0.144(19) 0.046(9) 0.016(7) -0.003(6) 0.004(9) -0.046(11)
C24 0.144(19) 0.046(9) 0.016(7) -0.003(6) 0.004(9) -0.046(11)
O21 0.066(8) 0.077(9) 0.068(9) 0.003(7) -0.005(7) -0.027(7)
O22 0.066(8) 0.077(9) 0.068(9) 0.003(7) -0.005(7) -0.027(7)
O23 0.066(8) 0.077(9) 0.068(9) 0.003(7) -0.005(7) -0.027(7)
O24 0.066(8) 0.077(9) 0.068(9) 0.003(7) -0.005(7) -0.027(7)
W11 0.0228(5) 0.0200(4) 0.0161(4) 0.0006(3) -0.0076(3) -0.0059(4)
W12 0.0143(4) 0.0183(4) 0.0147(4) -0.0009(3) -0.0045(3) -0.0030(3)
W13 0.0159(4) 0.0182(4) 0.0187(4) -0.0019(3) -0.0050(3) -0.0046(3)
B11 0.045(18) 0.039(17) 0.033(16) 0.008(13) -0.020(14) -0.023(14)
B12 0.024(13) 0.016(12) 0.020(12) -0.007(10) -0.005(10) 0.006(10)
B13 0.024(14) 0.028(14) 0.032(15) -0.006(11) -0.013(11) -0.010(11)
B14 0.019(12) 0.020(12) 0.016(11) -0.006(9) -0.009(9) 0.000(10)
C31 0.017(5) 0.022(5) 0.027(5) 0.005(4) -0.014(4) 0.006(4)
C32 0.017(5) 0.022(5) 0.027(5) 0.005(4) -0.014(4) 0.006(4)
C33 0.017(5) 0.022(5) 0.027(5) 0.005(4) -0.014(4) 0.006(4)
C34 0.017(5) 0.022(5) 0.027(5) 0.005(4) -0.014(4) 0.006(4)
C35 0.017(5) 0.022(5) 0.027(5) 0.005(4) -0.014(4) 0.006(4)
C36 0.034(7) 0.045(7) 0.038(7) 0.000(6) -0.011(5) -0.006(6)
C37 0.034(7) 0.045(7) 0.038(7) 0.000(6) -0.011(5) -0.006(6)
C38 0.034(7) 0.045(7) 0.038(7) 0.000(6) -0.011(5) -0.006(6)
C39 0.034(7) 0.045(7) 0.038(7) 0.000(6) -0.011(5) -0.006(6)
C40 0.034(7) 0.045(7) 0.038(7) 0.000(6) -0.011(5) -0.006(6)
C41 0.042(8) 0.027(6) 0.057(8) -0.024(6) 0.004(6) 0.001(5)
C42 0.042(8) 0.027(6) 0.057(8) -0.024(6) 0.004(6) 0.001(5)
C43 0.042(8) 0.027(6) 0.057(8) -0.024(6) 0.004(6) 0.001(5)
C44 0.042(8) 0.027(6) 0.057(8) -0.024(6) 0.004(6) 0.001(5)
C45 0.042(8) 0.027(6) 0.057(8) -0.024(6) 0.004(6) 0.001(5)
C46 0.085(16) 0.068(13) 0.16(2) -0.046(15) 0.008(15) 0.032(12)
C47 0.085(16) 0.068(13) 0.16(2) -0.046(15) 0.008(15) 0.032(12)
C48 0.085(16) 0.068(13) 0.16(2) -0.046(15) 0.008(15) 0.032(12)
C49 0.085(16) 0.068(13) 0.16(2) -0.046(15) 0.008(15) 0.032(12)
C50 0.085(16) 0.068(13) 0.16(2) -0.046(15) 0.008(15) 0.032(12)
C51 0.028(13) 0.027(14) 0.032(14) 0.012(11) 0.006(10) -0.001(10)
C52 0.049(17) 0.032(14) 0.041(15) 0.008(12) -0.024(14) -0.032(13)
C53 0.044(16) 0.026(13) 0.036(14) 0.003(11) -0.023(12) -0.012(11)
C54 0.062(19) 0.026(14) 0.050(17) 0.016(12) -0.026(15) -0.024(13)
O51 0.045(11) 0.030(10) 0.040(11) -0.003(8) -0.019(9) -0.004(8)
O52 0.032(10) 0.056(12) 0.024(9) -0.011(8) 0.004(8) -0.020(9)
O53 0.076(17) 0.031(11) 0.083(17) 0.022(11) -0.028(13) -0.032(11)
O54 0.066(15) 0.053(13) 0.052(13) 0.016(10) -0.049(12) -0.019(11)
W21 0.0205(5) 0.0229(5) 0.0258(5) -0.0006(4) -0.0064(4) -0.0004(4)
W22 0.0155(4) 0.0217(4) 0.0197(4) -0.0003(3) -0.0038(3) -0.0055(3)
W23 0.0225(5) 0.0262(5) 0.0199(4) -0.0020(4) -0.0084(4) -0.0015(4)
B21 0.028(7) 0.034(8) 0.026(7) -0.005(6) -0.014(6) -0.011(6)
B22 0.028(7) 0.034(8) 0.026(7) -0.005(6) -0.014(6) -0.011(6)
B23 0.028(7) 0.034(8) 0.026(7) -0.005(6) -0.014(6) -0.011(6)
B24 0.028(7) 0.034(8) 0.026(7) -0.005(6) -0.014(6) -0.011(6)
C61 0.032(6) 0.034(6) 0.020(5) -0.003(4) -0.001(4) -0.015(5)
C62 0.032(6) 0.034(6) 0.020(5) -0.003(4) -0.001(4) -0.015(5)
C63 0.032(6) 0.034(6) 0.020(5) -0.003(4) -0.001(4) -0.015(5)
C64 0.032(6) 0.034(6) 0.020(5) -0.003(4) -0.001(4) -0.015(5)
C65 0.032(6) 0.034(6) 0.020(5) -0.003(4) -0.001(4) -0.015(5)
C66 0.058(9) 0.048(8) 0.042(8) -0.009(6) -0.010(7) -0.012(7)
C67 0.058(9) 0.048(8) 0.042(8) -0.009(6) -0.010(7) -0.012(7)
C68 0.058(9) 0.048(8) 0.042(8) -0.009(6) -0.010(7) -0.012(7)
C69 0.058(9) 0.048(8) 0.042(8) -0.009(6) -0.010(7) -0.012(7)
C70 0.058(9) 0.048(8) 0.042(8) -0.009(6) -0.010(7) -0.012(7)
C71 0.055(8) 0.072(9) 0.015(5) 0.015(6) -0.020(6) -0.022(7)
C72 0.055(8) 0.072(9) 0.015(5) 0.015(6) -0.020(6) -0.022(7)
C73 0.055(8) 0.072(9) 0.015(5) 0.015(6) -0.020(6) -0.022(7)
C74 0.055(8) 0.072(9) 0.015(5) 0.015(6) -0.020(6) -0.022(7)
C75 0.055(8) 0.072(9) 0.015(5) 0.015(6) -0.020(6) -0.022(7)
C76 0.091(15) 0.14(2) 0.062(12) 0.011(12) -0.038(11) -0.026(14)
C77 0.091(15) 0.14(2) 0.062(12) 0.011(12) -0.038(11) -0.026(14)
C78 0.091(15) 0.14(2) 0.062(12) 0.011(12) -0.038(11) -0.026(14)
C79 0.091(15) 0.14(2) 0.062(12) 0.011(12) -0.038(11) -0.026(14)
C80 0.091(15) 0.14(2) 0.062(12) 0.011(12) -0.038(11) -0.026(14)
C81 0.024(13) 0.08(2) 0.010(11) 0.001(12) 0.000(10) -0.008(13)
C82 0.007(11) 0.042(16) 0.08(2) -0.008(15) -0.003(12) -0.010(11)
C83 0.016(12) 0.041(16) 0.050(17) 0.000(13) -0.004(12) -0.002(11)
C84 0.033(14) 0.012(11) 0.07(2) 0.013(12) -0.002(13) -0.011(10)
O81 0.048(14) 0.10(2) 0.057(15) -0.006(14) 0.017(12) -0.010(13)
O82 0.050(14) 0.033(12) 0.13(2) -0.035(13) -0.011(14) -0.003(10)
O83 0.044(13) 0.072(16) 0.075(16) -0.041(13) -0.043(12) 0.020(11)
O84 0.13(2) 0.031(12) 0.052(14) 0.009(10) 0.006(14) -0.032(14)
W31 0.0283(5) 0.0342(5) 0.0124(4) -0.0024(4) -0.0059(4) -0.0066(4)
W32 0.0144(4) 0.0197(4) 0.0145(4) 0.0024(3) -0.0040(3) -0.0051(3)
W33 0.0166(4) 0.0220(4) 0.0149(4) 0.0014(3) -0.0068(3) -0.0027(3)
B31 0.014(6) 0.026(7) 0.033(7) -0.014(6) 0.000(5) -0.005(5)
B32 0.014(6) 0.026(7) 0.033(7) -0.014(6) 0.000(5) -0.005(5)
B33 0.014(6) 0.026(7) 0.033(7) -0.014(6) 0.000(5) -0.005(5)
B34 0.014(6) 0.026(7) 0.033(7) -0.014(6) 0.000(5) -0.005(5)
C91 0.020(5) 0.019(5) 0.025(5) 0.007(4) -0.011(4) -0.004(4)
C92 0.020(5) 0.019(5) 0.025(5) 0.007(4) -0.011(4) -0.004(4)
C93 0.020(5) 0.019(5) 0.025(5) 0.007(4) -0.011(4) -0.004(4)
C94 0.020(5) 0.019(5) 0.025(5) 0.007(4) -0.011(4) -0.004(4)
C95 0.020(5) 0.019(5) 0.025(5) 0.007(4) -0.011(4) -0.004(4)
C96 0.039(15) 0.021(12) 0.040(15) 0.007(10) -0.017(12) -0.015(11)
C97 0.014(11) 0.030(13) 0.026(12) 0.001(10) 0.005(9) 0.001(9)
C98 0.021(12) 0.036(14) 0.051(16) 0.006(12) -0.021(11) -0.013(11)
C99 0.034(14) 0.015(11) 0.033(13) -0.004(9) -0.014(11) 0.006(10)
C100 0.032(14) 0.048(16) 0.033(14) 0.018(12) -0.009(11) -0.024(12)
C101 0.027(11) 0.041(11) 0.030(7) 0.001(7) -0.008(7) -0.011(9)
C102 0.017(9) 0.027(9) 0.035(7) 0.001(6) -0.014(6) 0.001(8)
C103 0.016(10) 0.039(10) 0.038(8) 0.010(7) -0.015(7) -0.001(8)
C104 0.028(11) 0.049(11) 0.033(7) 0.010(7) -0.020(7) -0.007(9)
C105 0.024(10) 0.037(10) 0.034(8) -0.001(7) -0.014(7) -0.004(8)
C106 0.058(18) 0.06(2) 0.048(11) 0.012(12) 0.011(12) -0.013(16)
C107 0.08(2) 0.028(14) 0.077(14) -0.028(13) -0.047(16) 0.017(13)
C108 0.035(15) 0.043(13) 0.08(2) 0.018(13) -0.008(14) -0.009(11)
C109 0.06(2) 0.11(3) 0.032(8) 0.011(11) -0.022(9) -0.01(2)
C110 0.026(13) 0.047(14) 0.10(2) -0.028(15) -0.016(15) -0.005(11)
C111 0.052(17) 0.018(12) 0.036(14) 0.007(11) -0.030(13) -0.007(11)
C112 0.053(17) 0.024(13) 0.027(13) -0.004(10) -0.010(12) -0.005(12)
C113 0.038(17) 0.046(17) 0.043(17) -0.013(13) 0.002(14) 0.000(13)
C114 0.07(2) 0.032(16) 0.031(15) -0.011(12) 0.003(14) -0.008(14)
O111 0.065(15) 0.054(14) 0.048(13) 0.016(11) -0.003(11) -0.015(12)
O112 0.079(16) 0.069(15) 0.029(10) 0.002(10) -0.035(11) -0.034(12)
O113 0.047(14) 0.12(2) 0.048(14) -0.032(14) 0.023(11) -0.036(15)
O114 0.15(3) 0.038(13) 0.049(14) -0.019(11) -0.044(16) 0.013(15)

loop_
_atom_type_symbol
_atom_type_description
_atom_type_scat_dispersion_real
_atom_type_scat_dispersion_imag
_atom_type_scat_source
C C 0.0033 0.0016 'International Tables Vol C Tables 4.2.6.8 and 6.1.1.4'
H H 0.0000 0.0000 'International Tables Vol C Tables 4.2.6.8 and 6.1.1.4'
B B 0.0013 0.0007 'International Tables Vol C Tables 4.2.6.8 and 6.1.1.4'
W W -0.8490 6.8722 'International Tables Vol C Tables 4.2.6.8 and 6.1.1.4'
O O 0.0106 0.0060 'International Tables Vol C Tables 4.2.6.8 and 6.1.1.4'

loop_
_geom_angle_atom_site_label_1
_geom_angle_atom_site_label_2
_geom_angle_atom_site_label_3
_geom_angle
_geom_angle_site_symmetry_1
_geom_angle_site_symmetry_3
C24 W1 C22 85.9(15) . .
C24 W1 C21 170.0(15) . .
C22 W1 C21 87.1(16) . .
C24 W1 C23 86.5(15) . .
C22 W1 C23 93.0(15) . .
C21 W1 C23 86.8(14) . .
C24 W1 B1 73.2(12) . .
C22 W1 B1 110.0(13) . .
C21 W1 B1 115.9(13) . .
C23 W1 B1 147.6(11) . .
C24 W1 W2 120.2(9) . .
C22 W1 W2 112.9(10) . .
C21 W1 W2 69.2(11) . .
C23 W1 W2 142.8(14) . .
B1 W1 W2 47.0(8) . .
C24 W1 W3 80.5(9) . .
C22 W1 W3 152.7(9) . .
C21 W1 W3 108.7(12) . .
C23 W1 W3 109.6(10) . .
B1 W1 W3 43.3(8) . .
W2 W1 W3 56.62(3) . .
B2 W2 B3 44.9(14) . .
B2 W2 B1 48.2(15) . .
B3 W2 B1 83.9(14) . .
B2 W2 C4 108.8(11) . .
B3 W2 C4 88.1(10) . .
B1 W2 C4 151.0(12) . .
B2 W2 C5 85.5(11) . .
B3 W2 C5 90.2(11) . .
B1 W2 C5 116.2(12) . .
C4 W2 C5 35.9(9) . .
B2 W2 C1 100.3(11) . .
B3 W2 C1 123.1(12) . .
B1 W2 C1 103.6(11) . .
C4 W2 C1 58.5(8) . .
C5 W2 C1 35.4(8) . .
B2 W2 C3 143.8(11) . .
B3 W2 C3 118.9(11) . .
B1 W2 C3 155.9(11) . .
C4 W2 C3 36.0(8) . .
C5 W2 C3 60.0(8) . .
C1 W2 C3 58.5(9) . .
B2 W2 B4 80.1(14) . .
B3 W2 B4 39.8(15) . .
B1 W2 B4 99.3(12) . .
C4 W2 B4 92.0(10) . .
C5 W2 B4 115.1(11) . .
C1 W2 B4 149.3(10) . .
C3 W2 B4 103.5(10) . .
B2 W2 C2 134.5(11) . .
B3 W2 C2 146.5(10) . .
B1 W2 C2 120.4(11) . .
C4 W2 C2 59.3(8) . .
C5 W2 C2 59.3(8) . .
C1 W2 C2 34.5(8) . .
C3 W2 C2 35.8(8) . .
B4 W2 C2 138.6(11) . .
B2 W2 W3 48.9(9) . .
B3 W2 W3 49.6(9) . .
B1 W2 W3 46.6(9) . .
C4 W2 W3 137.2(5) . .
C5 W2 W3 132.3(6) . .
C1 W2 W3 145.7(6) . .
C3 W2 W3 155.1(6) . .
B4 W2 W3 52.6(8) . .
C2 W2 W3 163.5(5) . .
B2 W2 W1 98.7(10) . .
B3 W2 W1 110.5(9) . .
B1 W2 W1 54.8(11) . .
C4 W2 W1 152.4(6) . .
C5 W2 W1 154.7(6) . .
C1 W2 W1 119.7(5) . .
C3 W2 W1 117.1(5) . .
B4 W2 W1 90.2(9) . .
C2 W2 W1 102.7(5) . .
W3 W2 W1 62.12(4) . .
B1 W3 B2 50.1(15) . .
B1 W3 B3 87.0(14) . .
B2 W3 B3 44.9(14) . .
B1 W3 C11 152.1(11) . .
B2 W3 C11 139.9(13) . .
B3 W3 C11 117.3(12) . .
B1 W3 C15 117.1(11) . .
B2 W3 C15 138.9(12) . .
B3 W3 C15 149.7(12) . .
C11 W3 C15 35.5(9) . .
B1 W3 C12 142.5(13) . .
B2 W3 C12 105.4(13) . .
B3 W3 C12 90.5(12) . .
C11 W3 C12 34.7(10) . .
C15 W3 C12 59.2(10) . .
B1 W3 C13 107.6(13) . .
B2 W3 C13 85.1(12) . .
B3 W3 C13 96.3(13) . .
C11 W3 C13 58.8(9) . .
C15 W3 C13 60.3(10) . .
C12 W3 C13 35.5(9) . .
B1 W3 B4 104.2(13) . .
B2 W3 B4 80.7(14) . .
B3 W3 B4 39.9(15) . .
C11 W3 B4 103.5(11) . .
C15 W3 B4 135.5(11) . .
C12 W3 B4 97.4(11) . .
C13 W3 B4 123.0(12) . .
B1 W3 C14 96.0(12) . .
B2 W3 C14 103.2(12) . .
B3 W3 C14 130.5(13) . .
C11 W3 C14 58.2(9) . .
C15 W3 C14 35.7(9) . .
C12 W3 C14 58.6(9) . .
C13 W3 C14 35.9(10) . .
B4 W3 C14 155.9(12) . .
B1 W3 W2 51.0(9) . .
B2 W3 W2 49.1(10) . .
B3 W3 W2 49.2(10) . .
C11 W3 W2 156.3(6) . .
C15 W3 W2 161.1(7) . .
C12 W3 W2 139.7(7) . .
C13 W3 W2 133.8(6) . .
B4 W3 W2 53.2(8) . .
C14 W3 W2 145.1(6) . .
B1 W3 W1 55.0(12) . .
B2 W3 W1 98.2(11) . .
B3 W3 W1 109.2(10) . .
C11 W3 W1 121.5(7) . .
C15 W3 W1 100.1(7) . .
C12 W3 W1 156.1(7) . .
C13 W3 W1 146.9(7) . .
B4 W3 W1 89.9(10) . .
C14 W3 W1 112.6(7) . .
W2 W3 W1 61.26(4) . .
B2 B1 W3 67.2(17) . .
B2 B1 W2 64.2(16) . .
W3 B1 W2 82.4(14) . .
B2 B1 W1 133(2) . .
W3 B1 W1 81.7(14) . .
W2 B1 W1 78.2(13) . .
B3 B2 B1 117(3) . .
B3 B2 W3 68.5(18) . .
B1 B2 W3 62.7(17) . .
B3 B2 W2 68(2) . .
B1 B2 W2 67.6(19) . .
W3 B2 W2 82.0(15) . .
B4 B3 B2 130(3) . .
B4 B3 W2 77(2) . .
B2 B3 W2 67.3(19) . .
B4 B3 W3 75(2) . .
B2 B3 W3 66.6(17) . .
W2 B3 W3 81.2(14) . .
B3 B4 W3 64.6(18) . .
B3 B4 W2 63.6(19) . .
W3 B4 W2 74.2(11) . .
C2 C1 C5 111(2) . .
C2 C1 C6 125(2) . .
C5 C1 C6 124(2) . .
C2 C1 W2 73.8(13) . .
C5 C1 W2 72.0(12) . .
C6 C1 W2 121.0(17) . .
C1 C2 C3 107(2) . .
C1 C2 C7 127(2) . .
C3 C2 C7 126(2) . .
C1 C2 W2 71.7(13) . .
C3 C2 W2 71.2(12) . .
C7 C2 W2 127.5(17) . .
C4 C3 C2 107(2) . .
C4 C3 C8 125(2) . .
C2 C3 C8 128(2) . .
C4 C3 W2 71.5(13) . .
C2 C3 W2 73.0(13) . .
C8 C3 W2 129.0(17) . .
C5 C4 C9 125(2) . .
C5 C4 C3 109(2) . .
C9 C4 C3 126(2) . .
C5 C4 W2 72.2(13) . .
C9 C4 W2 126.2(17) . .
C3 C4 W2 72.5(13) . .
C1 C5 C4 106(2) . .
C1 C5 C10 126(2) . .
C4 C5 C10 127(2) . .
C1 C5 W2 72.6(12) . .
C4 C5 W2 71.9(12) . .
C10 C5 W2 128.2(18) . .
C1 C6 H6A 109.5 . .
C1 C6 H6B 109.5 . .
H6A C6 H6B 109.5 . .
C1 C6 H6C 109.5 . .
H6A C6 H6C 109.5 . .
H6B C6 H6C 109.5 . .
C2 C7 H7A 109.5 . .
C2 C7 H7B 109.5 . .
H7A C7 H7B 109.5 . .
C2 C7 H7C 109.5 . .
H7A C7 H7C 109.5 . .
H7B C7 H7C 109.5 . .
C3 C8 H8A 109.5 . .
C3 C8 H8B 109.5 . .
H8A C8 H8B 109.5 . .
C3 C8 H8C 109.5 . .
H8A C8 H8C 109.5 . .
H8B C8 H8C 109.5 . .
C4 C9 H9A 109.5 . .
C4 C9 H9B 109.5 . .
H9A C9 H9B 109.5 . .
C4 C9 H9C 109.5 . .
H9A C9 H9C 109.5 . .
H9B C9 H9C 109.5 . .
C5 C10 H10A 109.5 . .
C5 C10 H10B 109.5 . .
H10A C10 H10B 109.5 . .
C5 C10 H10C 109.5 . .
H10A C10 H10C 109.5 . .
H10B C10 H10C 109.5 . .
C12 C11 C15 110(2) . .
C12 C11 C16 123(3) . .
C15 C11 C16 126(3) . .
C12 C11 W3 73.3(15) . .
C15 C11 W3 72.4(15) . .
C16 C11 W3 124.8(19) . .
C11 C12 C13 109(2) . .
C11 C12 C17 126(3) . .
C13 C12 C17 125(3) . .
C11 C12 W3 72.1(16) . .
C13 C12 W3 72.6(15) . .
C17 C12 W3 126.3(19) . .
C12 C13 C14 107(2) . .
C12 C13 C18 128(3) . .
C14 C13 C18 124(3) . .
C12 C13 W3 71.9(15) . .
C14 C13 W3 74.2(15) . .
C18 C13 W3 130(2) . .
C15 C14 C13 107(2) . .
C15 C14 C19 129(3) . .
C13 C14 C19 124(3) . .
C15 C14 W3 69.2(13) . .
C13 C14 W3 69.9(13) . .
C19 C14 W3 126(2) . .
C11 C15 C14 107(2) . .
C11 C15 C20 124(3) . .
C14 C15 C20 128(3) . .
C11 C15 W3 72.1(14) . .
C14 C15 W3 75.1(14) . .
C20 C15 W3 129(2) . .
C11 C16 H16A 109.5 . .
C11 C16 H16B 109.5 . .
H16A C16 H16B 109.5 . .
C11 C16 H16C 109.5 . .
H16A C16 H16C 109.5 . .
H16B C16 H16C 109.5 . .
C12 C17 H17A 109.5 . .
C12 C17 H17B 109.5 . .
H17A C17 H17B 109.5 . .
C12 C17 H17C 109.5 . .
H17A C17 H17C 109.5 . .
H17B C17 H17C 109.5 . .
C13 C18 H18A 109.5 . .
C13 C18 H18B 109.5 . .
H18A C18 H18B 109.5 . .
C13 C18 H18C 109.5 . .
H18A C18 H18C 109.5 . .
H18B C18 H18C 109.5 . .
C14 C19 H19A 109.5 . .
C14 C19 H19B 109.5 . .
H19A C19 H19B 109.5 . .
C14 C19 H19C 109.5 . .
H19A C19 H19C 109.5 . .
H19B C19 H19C 109.5 . .
C15 C20 H20A 109.5 . .
C15 C20 H20B 109.5 . .
H20A C20 H20B 109.5 . .
C15 C20 H20C 109.5 . .
H20A C20 H20C 109.5 . .
H20B C20 H20C 109.5 . .
O21 C21 W1 159(3) . .
O22 C22 W1 177(4) . .
O23 C23 W1 175(3) . .
O24 C24 W1 162(3) . .
C52 W11 C54 98.2(12) . .
C52 W11 C51 85.0(10) . .
C54 W11 C51 82.8(11) . .
C52 W11 C53 81.0(11) . .
C54 W11 C53 84.9(10) . .
C51 W11 C53 159.8(10) . .
C52 W11 B11 103.8(11) . .
C54 W11 B11 152.3(12) . .
C51 W11 B11 115.5(11) . .
C53 W11 B11 82.1(10) . .
C52 W11 W12 102.3(7) . .
C54 W11 W12 139.8(8) . .
C51 W11 W12 65.1(8) . .
C53 W11 W12 132.2(7) . .
B11 W11 W12 50.5(7) . .
C52 W11 W13 149.4(7) . .
C54 W11 W13 112.2(10) . .
C51 W11 W13 102.1(7) . .
C53 W11 W13 97.3(8) . .
B11 W11 W13 46.2(8) . .
W12 W11 W13 56.53(3) . .
B13 W12 B12 43.9(10) . .
B13 W12 B14 45.4(8) . .
B12 W12 B14 83.0(9) . .
B13 W12 C32 88.2(9) . .
B12 W12 C32 108.4(9) . .
B14 W12 C32 95.6(8) . .
B13 W12 B11 82.7(11) . .
B12 W12 B11 45.6(10) . .
B14 W12 B11 100.8(10) . .
C32 W12 B11 146.0(9) . .
B13 W12 C34 118.2(9) . .
B12 W12 C34 96.2(9) . .
B14 W12 C34 151.9(8) . .
C32 W12 C34 57.9(8) . .
B11 W12 C34 98.4(10) . .
B13 W12 C33 88.8(9) . .
B12 W12 C33 85.1(9) . .
B14 W12 C33 119.1(8) . .
C32 W12 C33 35.0(8) . .
B11 W12 C33 111.8(9) . .
C34 W12 C33 33.5(8) . .
B13 W12 C31 119.9(9) . .
B12 W12 C31 141.9(8) . .
B14 W12 C31 106.3(9) . .
C32 W12 C31 35.2(8) . .
B11 W12 C31 152.5(10) . .
C34 W12 C31 58.3(8) . .
C33 W12 C31 57.8(8) . .
B13 W12 C35 144.0(9) . .
B12 W12 C35 130.1(9) . .
B14 W12 C35 141.1(9) . .
C32 W12 C35 58.4(8) . .
B11 W12 C35 116.8(10) . .
C34 W12 C35 34.3(8) . .
C33 W12 C35 56.5(8) . .
C31 W12 C35 35.7(8) . .
B13 W12 W13 50.7(7) . .
B12 W12 W13 50.1(7) . .
B14 W12 W13 51.7(6) . .
C32 W12 W13 138.2(6) . .
B11 W12 W13 49.2(8) . .
C34 W12 W13 143.2(6) . .
C33 W12 W13 133.0(6) . .
C31 W12 W13 157.5(6) . .
C35 W12 W13 163.3(6) . .
B13 W12 W11 113.4(7) . .
B12 W12 W11 94.8(7) . .
B14 W12 W11 92.9(6) . .
C32 W12 W11 156.0(6) . .
B11 W12 W11 52.4(7) . .
C34 W12 W11 115.0(6) . .
C33 W12 W11 147.6(6) . .
C31 W12 W11 120.8(5) . .
C35 W12 W11 102.1(5) . .
W13 W12 W11 62.69(3) . .
B11 W13 B12 47.4(10) . .
B11 W13 B13 85.3(11) . .
B12 W13 B13 43.5(10) . .
B11 W13 B14 105.4(10) . .
B12 W13 B14 83.0(9) . .
B13 W13 B14 45.1(8) . .
B11 W13 C44 135.2(11) . .
B12 W13 C44 103.5(10) . .
B13 W13 C44 90.1(11) . .
B14 W13 C44 102.3(10) . .
B11 W13 C45 102.2(11) . .
B12 W13 C45 86.7(10) . .
B13 W13 C45 98.6(11) . .
B14 W13 C45 130.6(10) . .
C44 W13 C45 34.6(11) . .
B11 W13 C43 151.3(11) . .
B12 W13 C43 138.3(10) . .
B13 W13 C43 115.8(11) . .
B14 W13 C43 103.3(10) . .
C44 W13 C43 34.8(11) . .
C45 W13 C43 57.6(11) . .
B11 W13 C41 93.4(11) . .
B12 W13 C41 104.3(10) . .
B13 W13 C41 130.5(10) . .
B14 W13 C41 159.3(10) . .
C44 W13 C41 57.3(11) . .
C45 W13 C41 33.4(11) . .
C43 W13 C41 58.4(11) . .
B11 W13 C42 120.2(11) . .
B12 W13 C42 141.6(10) . .
B13 W13 C42 147.3(11) . .
B14 W13 C42 130.8(10) . .
C44 W13 C42 57.5(11) . .
C45 W13 C42 58.4(11) . .
C43 W13 C42 33.5(11) . .
C41 W13 C42 37.6(10) . .
B11 W13 W12 53.8(8) . .
B12 W13 W12 50.1(6) . .
B13 W13 W12 49.7(7) . .
B14 W13 W12 51.6(6) . .
C44 W13 W12 139.9(8) . .
C45 W13 W12 136.6(8) . .
C43 W13 W12 154.8(8) . .
C41 W13 W12 146.4(8) . .
C42 W13 W12 162.1(7) . .
B11 W13 W11 52.2(8) . .
B12 W13 W11 93.4(6) . .
B13 W13 W11 110.5(7) . .
B14 W13 W11 91.5(6) . .
C44 W13 W11 159.3(8) . .
C45 W13 W11 137.4(8) . .
C43 W13 W11 127.1(8) . .
C41 W13 W11 107.1(8) . .
C42 W13 W11 101.8(8) . .
W12 W13 W11 60.78(3) . .
B12 B11 W13 66.5(14) . .
B12 B11 W12 63.0(12) . .
W13 B11 W12 77.0(10) . .
B12 B11 W11 132.9(18) . .
W13 B11 W11 81.6(10) . .
W12 B11 W11 77.1(9) . .
B13 B12 B11 123(2) . .
B13 B12 W13 69.0(13) . .
B11 B12 W13 66.1(13) . .
B13 B12 W12 67.7(13) . .
B11 B12 W12 71.3(13) . .
W13 B12 W12 79.9(9) . .
B12 B13 B14 124(2) . .
B12 B13 W12 68.4(13) . .
B14 B13 W12 69.8(12) . .
B12 B13 W13 67.5(13) . .
B14 B13 W13 69.1(12) . .
W12 B13 W13 79.5(9) . .
B13 B14 W12 64.7(12) . .
B13 B14 W13 65.8(12) . .
W12 B14 W13 76.7(8) . .
C32 C31 C35 106(2) . .
C32 C31 C36 124(2) . .
C35 C31 C36 129(2) . .
C32 C31 W12 71.0(12) . .
C35 C31 W12 72.7(12) . .
C36 C31 W12 126.9(16) . .
C33 C32 C31 107(2) . .
C33 C32 C37 129(2) . .
C31 C32 C37 124(2) . .
C33 C32 W12 73.5(12) . .
C31 C32 W12 73.7(12) . .
C37 C32 W12 123.0(15) . .
C34 C33 C32 110(2) . .
C34 C33 C38 128(2) . .
C32 C33 C38 122(2) . .
C34 C33 W12 73.0(12) . .
C32 C33 W12 71.5(12) . .
C38 C33 W12 125.5(16) . .
C33 C34 C35 109(2) . .
C33 C34 C39 126(2) . .
C35 C34 C39 124(2) . .
C33 C34 W12 73.5(13) . .
C35 C34 W12 74.1(13) . .
C39 C34 W12 124.6(16) . .
C34 C35 C31 107(2) . .
C34 C35 C40 128(2) . .
C31 C35 C40 125(2) . .
C34 C35 W12 71.6(13) . .
C31 C35 W12 71.6(12) . .
C40 C35 W12 126.6(15) . .
C31 C36 H36A 109.5 . .
C31 C36 H36B 109.5 . .
H36A C36 H36B 109.5 . .
C31 C36 H36C 109.5 . .
H36A C36 H36C 109.5 . .
H36B C36 H36C 109.5 . .
C32 C37 H37A 109.5 . .
C32 C37 H37B 109.5 . .
H37A C37 H37B 109.5 . .
C32 C37 H37C 109.5 . .
H37A C37 H37C 109.5 . .
H37B C37 H37C 109.5 . .
C33 C38 H38A 109.5 . .
C33 C38 H38B 109.5 . .
H38A C38 H38B 109.5 . .
C33 C38 H38C 109.5 . .
H38A C38 H38C 109.5 . .
H38B C38 H38C 109.5 . .
C34 C39 H39A 109.5 . .
C34 C39 H39B 109.5 . .
H39A C39 H39B 109.5 . .
C34 C39 H39C 109.5 . .
H39A C39 H39C 109.5 . .
H39B C39 H39C 109.5 . .
C35 C40 H40A 109.5 . .
C35 C40 H40B 109.5 . .
H40A C40 H40B 109.5 . .
C35 C40 H40C 109.5 . .
H40A C40 H40C 109.5 . .
H40B C40 H40C 109.5 . .
C45 C41 C46 140(4) . .
C45 C41 C42 106(3) . .
C46 C41 C42 113(4) . .
C45 C41 W13 71.9(17) . .
C46 C41 W13 127(2) . .
C42 C41 W13 71.5(15) . .
C43 C42 C47 122(4) . .
C43 C42 C41 105(3) . .
C47 C42 C41 132(4) . .
C43 C42 W13 71.7(18) . .
C47 C42 W13 127(2) . .
C41 C42 W13 70.9(16) . .
C42 C43 C44 110(3) . .
C42 C43 C48 130(4) . .
C44 C43 C48 119(4) . .
C42 C43 W13 74.8(18) . .
C44 C43 W13 71.9(17) . .
C48 C43 W13 125(2) . .
C45 C44 C43 108(3) . .
C45 C44 C49 124(4) . .
C43 C44 C49 127(4) . .
C45 C44 W13 73.3(16) . .
C43 C44 W13 73.3(16) . .
C49 C44 W13 128(2) . .
C41 C45 C44 110(3) . .
C41 C45 C50 124(4) . .
C44 C45 C50 125(4) . .
C41 C45 W13 74.6(16) . .
C44 C45 W13 72.1(15) . .
C50 C45 W13 123(2) . .
C41 C46 H46A 109.5 . .
C41 C46 H46B 109.5 . .
H46A C46 H46B 109.5 . .
C41 C46 H46C 109.5 . .
H46A C46 H46C 109.5 . .
H46B C46 H46C 109.5 . .
C42 C47 H47A 109.5 . .
C42 C47 H47B 109.5 . .
H47A C47 H47B 109.5 . .
C42 C47 H47C 109.5 . .
H47A C47 H47C 109.5 . .
H47B C47 H47C 109.5 . .
C43 C48 H48A 109.5 . .
C43 C48 H48B 109.5 . .
H48A C48 H48B 109.5 . .
C43 C48 H48C 109.5 . .
H48A C48 H48C 109.5 . .
H48B C48 H48C 109.5 . .
C44 C49 H49A 109.5 . .
C44 C49 H49B 109.5 . .
H49A C49 H49B 109.5 . .
C44 C49 H49C 109.5 . .
H49A C49 H49C 109.5 . .
H49B C49 H49C 109.5 . .
C45 C50 H50A 109.5 . .
C45 C50 H50B 109.5 . .
H50A C50 H50B 109.5 . .
C45 C50 H50C 109.5 . .
H50A C50 H50C 109.5 . .
H50B C50 H50C 109.5 . .
O51 C51 W11 164(2) . .
O52 C52 W11 179(2) . .
O53 C53 W11 172(3) . .
O54 C54 W11 177(3) . .
C82 W21 C83 93.8(11) . .
C82 W21 C84 79.5(12) . .
C83 W21 C84 83.7(11) . .
C82 W21 C81 83.6(12) . .
C83 W21 C81 81.1(11) . .
C84 W21 C81 156.4(11) . .
C82 W21 B21 157.8(11) . .
C83 W21 B21 102.7(10) . .
C84 W21 B21 116.5(10) . .
C81 W21 B21 84.5(11) . .
C82 W21 W22 139.1(7) . .
C83 W21 W22 104.6(8) . .
C84 W21 W22 67.0(7) . .
C81 W21 W22 134.6(9) . .
B21 W21 W22 50.1(7) . .
C82 W21 W23 115.2(8) . .
C83 W21 W23 150.7(8) . .
C84 W21 W23 104.8(8) . .
C81 W21 W23 97.2(7) . .
B21 W21 W23 48.2(6) . .
W22 W21 W23 56.27(3) . .
B22 W22 B23 44.5(10) . .
B22 W22 B24 84.5(10) . .
B23 W22 B24 45.8(10) . .
B22 W22 C62 124.8(9) . .
B23 W22 C62 142.7(9) . .
B24 W22 C62 144.3(9) . .
B22 W22 C65 111.8(10) . .
B23 W22 C65 90.3(10) . .
B24 W22 C65 93.8(9) . .
C62 W22 C65 58.6(9) . .
B22 W22 C63 91.5(9) . .
B23 W22 C63 113.4(9) . .
B24 W22 C63 148.0(9) . .
C62 W22 C63 34.5(8) . .
C65 W22 C63 58.3(8) . .
B22 W22 C64 84.4(9) . .
B23 W22 C64 85.5(9) . .
B24 W22 C64 113.9(9) . .
C62 W22 C64 57.3(9) . .
C65 W22 C64 35.3(8) . .
C63 W22 C64 34.2(9) . .
B22 W22 B21 45.8(10) . .
B23 W22 B21 83.8(10) . .
B24 W22 B21 103.8(9) . .
C62 W22 B21 111.4(9) . .
C65 W22 B21 148.4(9) . .
C63 W22 B21 95.8(8) . .
C64 W22 B21 113.1(9) . .
B22 W22 C61 142.7(9) . .
B23 W22 C61 124.0(10) . .
B24 W22 C61 108.9(9) . .
C62 W22 C61 35.5(8) . .
C65 W22 C61 35.3(8) . .
C63 W22 C61 58.4(8) . .
C64 W22 C61 58.3(8) . .
B21 W22 C61 146.7(8) . .
B22 W22 W23 50.8(7) . .
B23 W22 W23 50.2(7) . .
B24 W22 W23 52.2(7) . .
C62 W22 W23 161.8(6) . .
C65 W22 W23 138.9(6) . .
C63 W22 W23 140.6(6) . .
C64 W22 W23 131.1(6) . .
B21 W22 W23 51.6(6) . .
C61 W22 W23 160.0(6) . .
B22 W22 W21 95.4(7) . .
B23 W22 W21 112.6(7) . .
B24 W22 W21 92.1(7) . .
C62 W22 W21 103.4(6) . .
C65 W22 W21 152.5(6) . .
C63 W22 W21 119.9(6) . .
C64 W22 W21 153.9(6) . .
B21 W22 W21 54.0(7) . .
C61 W22 W21 117.9(6) . .
W23 W22 W21 62.47(3) . .
B23 W23 B22 44.1(10) . .
B23 W23 B21 85.3(10) . .
B22 W23 B21 46.3(10) . .
B23 W23 B24 45.7(10) . .
B22 W23 B24 83.7(10) . .
B21 W23 B24 105.6(10) . .
B23 W23 C75 143.8(10) . .
B22 W23 C75 143.6(11) . .
B21 W23 C75 124.4(11) . .
B24 W23 C75 126.9(10) . .
B23 W23 C74 111.7(11) . .
B22 W23 C74 135.5(11) . .
B21 W23 C74 152.9(10) . .
B24 W23 C74 101.2(10) . .
C75 W23 C74 33.1(11) . .
B23 W23 C71 133.4(11) . .
B22 W23 C71 107.5(11) . .
B21 W23 C71 94.8(10) . .
B24 W23 C71 158.9(10) . .
C75 W23 C71 37.2(11) . .
C74 W23 C71 58.2(10) . .
B23 W23 C72 97.8(11) . .
B22 W23 C72 86.1(11) . .
B21 W23 C72 101.0(10) . .
B24 W23 C72 130.9(11) . .
C75 W23 C72 59.5(11) . .
C74 W23 C72 57.2(11) . .
C71 W23 C72 36.4(11) . .
B23 W23 C73 88.7(10) . .
B22 W23 C73 101.6(11) . .
B21 W23 C73 132.3(11) . .
B24 W23 C73 103.3(10) . .
C75 W23 C73 56.5(11) . .
C74 W23 C73 34.0(11) . .
C71 W23 C73 57.5(10) . .
C72 W23 C73 33.3(10) . .
B23 W23 W22 50.3(7) . .
B22 W23 W22 49.7(7) . .
B21 W23 W22 53.6(7) . .
B24 W23 W22 52.0(6) . .
C75 W23 W22 163.5(8) . .
C74 W23 W22 153.1(8) . .
C71 W23 W22 148.1(7) . .
C72 W23 W22 135.6(8) . .
C73 W23 W22 138.9(8) . .
B23 W23 W21 111.5(7) . .
B22 W23 W21 93.8(7) . .
B21 W23 W21 53.8(7) . .
B24 W23 W21 91.1(7) . .
C75 W23 W21 103.6(8) . .
C74 W23 W21 129.9(8) . .
C71 W23 W21 105.5(8) . .
C72 W23 W21 137.5(8) . .
C73 W23 W21 159.8(8) . .
W22 W23 W21 61.26(3) . .
B22 B21 W23 64.8(12) . .
B22 B21 W22 62.2(13) . .
W23 B21 W22 74.8(8) . .
B22 B21 W21 129.2(17) . .
W23 B21 W21 78.0(8) . .
W22 B21 W21 75.9(9) . .
B23 B22 B21 125(2) . .
B23 B22 W22 68.3(14) . .
B21 B22 W22 72.0(14) . .
B23 B22 W23 67.4(13) . .
B21 B22 W23 68.9(12) . .
W22 B22 W23 79.5(9) . .
B22 B23 B24 124(2) . .
B22 B23 W23 68.5(14) . .
B24 B23 W23 70.0(13) . .
B22 B23 W22 67.2(13) . .
B24 B23 W22 69.8(13) . .
W23 B23 W22 79.5(9) . .
B23 B24 W22 64.5(12) . .
B23 B24 W23 64.3(13) . .
W22 B24 W23 75.8(9) . .
C65 C61 C62 104(2) . .
C65 C61 C66 128(2) . .
C62 C61 C66 128(2) . .
C65 C61 W22 69.3(13) . .
C62 C61 W22 69.2(13) . .
C66 C61 W22 125.9(18) . .
C63 C62 C61 110(2) . .
C63 C62 C67 125(2) . .
C61 C62 C67 124(2) . .
C63 C62 W22 73.1(14) . .
C61 C62 W22 75.4(14) . .
C67 C62 W22 126.2(17) . .
C64 C63 C62 109(2) . .
C64 C63 C68 125(2) . .
C62 C63 C68 126(2) . .
C64 C63 W22 73.2(14) . .
C62 C63 W22 72.4(14) . .
C68 C63 W22 123.7(17) . .
C63 C64 C65 109(2) . .
C63 C64 C69 127(2) . .
C65 C64 C69 124(2) . .
C63 C64 W22 72.6(14) . .
C65 C64 W22 71.8(14) . .
C69 C64 W22 128.8(18) . .
C64 C65 C61 108(2) . .
C64 C65 C70 130(2) . .
C61 C65 C70 121(2) . .
C64 C65 W22 72.9(14) . .
C61 C65 W22 75.4(14) . .
C70 C65 W22 125.6(17) . .
C61 C66 H66A 109.5 . .
C61 C66 H66B 109.5 . .
H66A C66 H66B 109.5 . .
C61 C66 H66C 109.5 . .
H66A C66 H66C 109.5 . .
H66B C66 H66C 109.5 . .
C62 C67 H67A 109.5 . .
C62 C67 H67B 109.5 . .
H67A C67 H67B 109.5 . .
C62 C67 H67C 109.5 . .
H67A C67 H67C 109.5 . .
H67B C67 H67C 109.5 . .
C63 C68 H68A 109.5 . .
C63 C68 H68B 109.5 . .
H68A C68 H68B 109.5 . .
C63 C68 H68C 109.5 . .
H68A C68 H68C 109.5 . .
H68B C68 H68C 109.5 . .
C64 C69 H69A 109.5 . .
C64 C69 H69B 109.5 . .
H69A C69 H69B 109.5 . .
C64 C69 H69C 109.5 . .
H69A C69 H69C 109.5 . .
H69B C69 H69C 109.5 . .
C65 C70 H70A 109.5 . .
C65 C70 H70B 109.5 . .
H70A C70 H70B 109.5 . .
C65 C70 H70C 109.5 . .
H70A C70 H70C 109.5 . .
H70B C70 H70C 109.5 . .
C72 C71 C75 104(3) . .
C72 C71 C76 117(3) . .
C75 C71 C76 138(3) . .
C72 C71 W23 72.5(15) . .
C75 C71 W23 70.7(15) . .
C76 C71 W23 126(2) . .
C73 C72 C71 107(3) . .
C73 C72 C77 124(3) . .
C71 C72 C77 129(3) . .
C73 C72 W23 73.4(16) . .
C71 C72 W23 71.1(15) . .
C77 C72 W23 126(2) . .
C72 C73 C74 111(3) . .
C72 C73 C78 128(4) . .
C74 C73 C78 121(3) . .
C72 C73 W23 73.3(16) . .
C74 C73 W23 72.1(15) . .
C78 C73 W23 125(2) . .
C75 C74 C73 110(3) . .
C75 C74 C79 121(4) . .
C73 C74 C79 128(3) . .
C75 C74 W23 72.8(16) . .
C73 C74 W23 74.0(16) . .
C79 C74 W23 122(2) . .
C74 C75 C71 108(3) . .
C74 C75 C80 135(4) . .
C71 C75 C80 117(3) . .
C74 C75 W23 74.2(17) . .
C71 C75 W23 72.1(15) . .
C80 C75 W23 123(2) . .
C71 C76 H76A 109.5 . .
C71 C76 H76B 109.5 . .
H76A C76 H76B 109.5 . .
C71 C76 H76C 109.5 . .
H76A C76 H76C 109.5 . .
H76B C76 H76C 109.5 . .
C72 C77 H77A 109.5 . .
C72 C77 H77B 109.5 . .
H77A C77 H77B 109.5 . .
C72 C77 H77C 109.5 . .
H77A C77 H77C 109.5 . .
H77B C77 H77C 109.5 . .
C73 C78 H78A 109.5 . .
C73 C78 H78B 109.5 . .
H78A C78 H78B 109.5 . .
C73 C78 H78C 109.5 . .
H78A C78 H78C 109.5 . .
H78B C78 H78C 109.5 . .
C74 C79 H79A 109.5 . .
C74 C79 H79B 109.5 . .
H79A C79 H79B 109.5 . .
C74 C79 H79C 109.5 . .
H79A C79 H79C 109.5 . .
H79B C79 H79C 109.5 . .
C75 C80 H80A 109.5 . .
C75 C80 H80B 109.5 . .
H80A C80 H80B 109.5 . .
C75 C80 H80C 109.5 . .
H80A C80 H80C 109.5 . .
H80B C80 H80C 109.5 . .
O81 C81 W21 175(3) . .
O82 C82 W21 174(3) . .
O83 C83 W21 175(3) . .
O84 C84 W21 167(2) . .
C112 W31 C113 93.7(12) . .
C112 W31 C114 82.0(12) . .
C113 W31 C114 83.3(13) . .
C112 W31 C111 84.9(10) . .
C113 W31 C111 83.4(12) . .
C114 W31 C111 160.6(11) . .
C112 W31 B31 107.1(11) . .
C113 W31 B31 152.3(11) . .
C114 W31 B31 81.8(10) . .
C111 W31 B31 115.9(10) . .
C112 W31 W33 106.3(8) . .
C113 W31 W33 140.6(9) . .
C114 W31 W33 132.1(9) . .
C111 W31 W33 65.6(8) . .
B31 W31 W33 50.5(6) . .
C112 W31 W32 152.4(9) . .
C113 W31 W32 113.2(9) . .
C114 W31 W32 95.1(8) . .
C111 W31 W32 103.1(7) . .
B31 W31 W32 45.6(6) . .
W33 W31 W32 56.14(3) . .
B33 W32 B31 87.3(9) . .
B33 W32 B32 44.9(9) . .
B31 W32 B32 47.2(9) . .
B33 W32 B34 44.9(9) . .
B31 W32 B34 106.3(9) . .
B32 W32 B34 83.1(9) . .
B33 W32 C94 87.1(9) . .
B31 W32 C94 132.5(9) . .
B32 W32 C94 101.3(9) . .
B34 W32 C94 102.3(9) . .
B33 W32 C93 111.6(9) . .
B31 W32 C93 151.9(9) . .
B32 W32 C93 136.5(9) . .
B34 W32 C93 101.7(8) . .
C94 W32 C93 35.2(8) . .
B33 W32 C95 98.9(10) . .
B31 W32 C95 99.2(9) . .
B32 W32 C95 86.1(9) . .
B34 W32 C95 132.7(9) . .
C94 W32 C95 35.8(7) . .
C93 W32 C95 58.7(7) . .
B33 W32 C92 145.6(9) . .
B31 W32 C92 119.7(8) . .
B32 W32 C92 141.9(9) . .
B34 W32 C92 130.5(8) . .
C94 W32 C92 59.2(8) . .
C93 W32 C92 35.6(8) . .
C95 W32 C92 58.6(8) . .
B33 W32 C91 134.4(9) . .
B31 W32 C91 92.8(9) . .
B32 W32 C91 107.6(9) . .
B34 W32 C91 160.4(8) . .
C94 W32 C91 60.0(8) . .
C93 W32 C91 59.1(7) . .
C95 W32 C91 36.1(8) . .
C92 W32 C91 34.8(7) . .
B33 W32 W33 51.5(8) . .
B31 W32 W33 54.4(7) . .
B32 W32 W33 50.0(7) . .
B34 W32 W33 52.0(6) . .
C94 W32 W33 138.6(6) . .
C93 W32 W33 153.6(5) . .
C95 W32 W33 136.1(5) . .
C92 W32 W33 161.8(5) . .
C91 W32 W33 147.1(5) . .
B33 W32 W31 112.7(8) . .
B31 W32 W31 52.6(7) . .
B32 W32 W31 93.4(7) . .
B34 W32 W31 92.4(7) . .
C94 W32 W31 160.2(6) . .
C93 W32 W31 129.0(6) . .
C95 W32 W31 134.3(5) . .
C92 W32 W31 101.1(5) . .
C91 W32 W31 103.0(5) . .
W33 W32 W31 61.17(3) . .
B32 W33 B33 44.9(9) . .
B32 W33 B34 85.2(10) . .
B33 W33 B34 44.4(10) . .
B32 W33 C102 108.5(9) . .
B33 W33 C102 90.3(9) . .
B34 W33 C102 93.5(8) . .
B32 W33 C101 82.0(9) . .
B33 W33 C101 88.3(9) . .
B34 W33 C101 115.8(9) . .
C102 W33 C101 36.1(9) . .
B32 W33 C105 94.3(9) . .
B33 W33 C105 120.4(9) . .
B34 W33 C105 151.4(9) . .
C102 W33 C105 59.5(8) . .
C101 W33 C105 36.4(9) . .
B32 W33 C104 127.2(10) . .
B33 W33 C104 145.2(9) . .
B34 W33 C104 140.6(10) . .
C102 W33 C104 58.1(9) . .
C101 W33 C104 57.9(9) . .
C105 W33 C104 33.2(9) . .
B32 W33 C103 140.6(9) . .
B33 W33 C103 121.2(9) . .
B34 W33 C103 104.8(9) . .
C102 W33 C103 34.4(9) . .
C101 W33 C103 59.2(9) . .
C105 W33 C103 59.0(9) . .
C104 W33 C103 36.3(9) . .
B32 W33 B31 46.0(9) . .
B33 W33 B31 81.3(9) . .
B34 W33 B31 101.5(9) . .
C102 W33 B31 148.0(9) . .
C101 W33 B31 112.3(9) . .
C105 W33 B31 98.5(9) . .
C104 W33 B31 117.0(10) . .
C103 W33 B31 153.3(9) . .
B32 W33 W32 52.2(6) . .
B33 W33 W32 49.0(6) . .
B34 W33 W32 52.7(7) . .
C102 W33 W32 138.2(6) . .
C101 W33 W32 131.3(6) . .
C105 W33 W32 143.3(7) . .
C104 W33 W32 163.5(7) . .
C103 W33 W32 156.9(6) . .
B31 W33 W32 48.8(6) . .
B32 W33 W31 96.1(6) . .
B33 W33 W31 111.6(6) . .
B34 W33 W31 93.9(6) . .
C102 W33 W31 154.9(6) . .
C101 W33 W31 149.8(6) . .
C105 W33 W31 114.5(6) . .
C104 W33 W31 102.6(7) . .
C103 W33 W31 120.5(6) . .
B31 W33 W31 52.5(7) . .
W32 W33 W31 62.68(3) . .
B32 B31 W32 69.4(12) . .
B32 B31 W33 62.8(12) . .
W32 B31 W33 76.8(8) . .
B32 B31 W31 134.4(16) . .
W32 B31 W31 81.8(8) . .
W33 B31 W31 77.0(8) . .
B33 B32 B31 118.4(19) . .
B33 B32 W33 68.6(14) . .
B31 B32 W33 71.2(13) . .
B33 B32 W32 63.9(12) . .
B31 B32 W32 63.4(11) . .
W33 B32 W32 77.7(9) . .
B32 B33 B34 127(2) . .
B32 B33 W32 71.2(12) . .
B34 B33 W32 72.4(12) . .
B32 B33 W33 66.5(13) . .
B34 B33 W33 69.4(13) . .
W32 B33 W33 79.5(9) . .
B33 B34 W33 66.2(12) . .
B33 B34 W32 62.7(12) . .
W33 B34 W32 75.3(8) . .
C92 C91 C96 130(2) . .
C92 C91 C95 105.7(19) . .
C96 C91 C95 124(2) . .
C92 C91 W32 71.2(12) . .
C96 C91 W32 128.9(15) . .
C95 C91 W32 70.3(12) . .
C91 C92 C93 109(2) . .
C91 C92 C97 125(2) . .
C93 C92 C97 125(2) . .
C91 C92 W32 74.0(12) . .
C93 C92 W32 71.4(12) . .
C97 C92 W32 123.6(14) . .
C94 C93 C92 108.7(19) . .
C94 C93 C98 125(2) . .
C92 C93 C98 126(2) . .
C94 C93 W32 72.0(12) . .
C92 C93 W32 72.9(12) . .
C98 C93 W32 124.7(15) . .
C93 C94 C95 107(2) . .
C93 C94 C99 126(2) . .
C95 C94 C99 126(2) . .
C93 C94 W32 72.8(12) . .
C95 C94 W32 72.8(12) . .
C99 C94 W32 128.0(15) . .
C94 C95 C91 108.7(19) . .
C94 C95 C100 126(2) . .
C91 C95 C100 125(2) . .
C94 C95 W32 71.3(12) . .
C91 C95 W32 73.7(12) . .
C100 C95 W32 125.9(16) . .
C91 C96 H96A 109.5 . .
C91 C96 H96B 109.5 . .
H96A C96 H96B 109.5 . .
C91 C96 H96C 109.5 . .
H96A C96 H96C 109.5 . .
H96B C96 H96C 109.5 . .
C92 C97 H97A 109.5 . .
C92 C97 H97B 109.5 . .
H97A C97 H97B 109.5 . .
C92 C97 H97C 109.5 . .
H97A C97 H97C 109.5 . .
H97B C97 H97C 109.5 . .
C93 C98 H98A 109.5 . .
C93 C98 H98B 109.5 . .
H98A C98 H98B 109.5 . .
C93 C98 H98C 109.5 . .
H98A C98 H98C 109.5 . .
H98B C98 H98C 109.5 . .
C94 C99 H99A 109.5 . .
C94 C99 H99B 109.5 . .
H99A C99 H99B 109.5 . .
C94 C99 H99C 109.5 . .
H99A C99 H99C 109.5 . .
H99B C99 H99C 109.5 . .
C95 C100 H10D 109.5 . .
C95 C100 H10E 109.5 . .
H10D C100 H10E 109.5 . .
C95 C100 H10F 109.5 . .
H10D C100 H10F 109.5 . .
H10E C100 H10F 109.5 . .
C102 C101 C105 106(2) . .
C102 C101 C106 128(3) . .
C105 C101 C106 126(3) . .
C102 C101 W33 71.3(14) . .
C105 C101 W33 72.3(14) . .
C106 C101 W33 129(2) . .
C103 C102 C101 110(2) . .
C103 C102 C107 127(3) . .
C101 C102 C107 123(3) . .
C103 C102 W33 74.0(15) . .
C101 C102 W33 72.5(14) . .
C107 C102 W33 123.3(16) . .
C102 C103 C104 106(2) . .
C102 C103 C108 126(3) . .
C104 C103 C108 127(3) . .
C102 C103 W33 71.5(14) . .
C104 C103 W33 71.7(14) . .
C108 C103 W33 130.2(18) . .
C105 C104 C103 111(2) . .
C105 C104 C109 129(3) . .
C103 C104 C109 120(3) . .
C105 C104 W33 73.4(15) . .
C103 C104 W33 71.9(13) . .
C109 C104 W33 126(2) . .
C104 C105 C101 108(2) . .
C104 C105 C110 131(3) . .
C101 C105 C110 121(3) . .
C104 C105 W33 73.4(15) . .
C101 C105 W33 71.3(14) . .
C110 C105 W33 125.7(19) . .
C101 C106 H10G 109.5 . .
C101 C106 H10H 109.5 . .
H10G C106 H10H 109.5 . .
C101 C106 H10I 109.5 . .
H10G C106 H10I 109.5 . .
H10H C106 H10I 109.5 . .
C102 C107 H10J 109.5 . .
C102 C107 H10K 109.5 . .
H10J C107 H10K 109.5 . .
C102 C107 H10L 109.5 . .
H10J C107 H10L 109.5 . .
H10K C107 H10L 109.5 . .
C103 C108 H10M 109.5 . .
C103 C108 H10N 109.5 . .
H10M C108 H10N 109.5 . .
C103 C108 H10O 109.5 . .
H10M C108 H10O 109.5 . .
H10N C108 H10O 109.5 . .
C104 C109 H10P 109.5 . .
C104 C109 H10Q 109.5 . .
H10P C109 H10Q 109.5 . .
C104 C109 H10R 109.5 . .
H10P C109 H10R 109.5 . .
H10Q C109 H10R 109.5 . .
C105 C110 H11A 109.5 . .
C105 C110 H11B 109.5 . .
H11A C110 H11B 109.5 . .
C105 C110 H11C 109.5 . .
H11A C110 H11C 109.5 . .
H11B C110 H11C 109.5 . .
O111 C111 W31 163(3) . .
O112 C112 W31 174(3) . .
O113 C113 W31 177(3) . .
O114 C114 W31 174(3) . .

loop_
_geom_bond_atom_site_label_1
_geom_bond_atom_site_label_2
_geom_bond_distance
_geom_bond_site_symmetry_2
W1 C24 1.935(19) .
W1 C22 1.94(4) .
W1 C21 1.95(4) .
W1 C23 1.96(3) .
W1 B1 2.48(4) .
W1 W2 2.9695(14) .
W1 W3 2.9935(16) .
W2 B2 2.16(4) .
W2 B3 2.17(4) .
W2 B1 2.22(4) .
W2 C4 2.33(2) .
W2 C5 2.34(2) .
W2 C1 2.34(2) .
W2 C3 2.35(2) .
W2 B4 2.35(4) .
W2 C2 2.37(2) .
W2 W3 2.8281(14) .
W3 B1 2.07(4) .
W3 B2 2.15(4) .
W3 B3 2.18(3) .
W3 C11 2.30(2) .
W3 C15 2.31(2) .
W3 C12 2.32(3) .
W3 C13 2.33(3) .
W3 B4 2.34(4) .
W3 C14 2.38(2) .
B1 B2 1.79(6) .
B2 B3 1.65(5) .
B3 B4 1.55(6) .
C1 C2 1.40(3) .
C1 C5 1.42(3) .
C1 C6 1.52(4) .
C2 C3 1.45(3) .
C2 C7 1.47(4) .
C3 C4 1.44(3) .
C3 C8 1.49(4) .
C4 C5 1.44(4) .
C4 C9 1.44(4) .
C5 C10 1.47(4) .
C6 H6A 0.9800 .
C6 H6B 0.9800 .
C6 H6C 0.9800 .
C7 H7A 0.9800 .
C7 H7B 0.9800 .
C7 H7C 0.9800 .
C8 H8A 0.9800 .
C8 H8B 0.9800 .
C8 H8C 0.9800 .
C9 H9A 0.9800 .
C9 H9B 0.9800 .
C9 H9C 0.9800 .
C10 H10A 0.9800 .
C10 H10B 0.9800 .
C10 H10C 0.9800 .
C11 C12 1.38(4) .
C11 C15 1.40(4) .
C11 C16 1.57(4) .
C12 C13 1.42(3) .
C12 C17 1.54(5) .
C13 C14 1.45(4) .
C13 C18 1.45(5) .
C14 C15 1.44(4) .
C14 C19 1.47(4) .
C15 C20 1.52(5) .
C16 H16A 0.9800 .
C16 H16B 0.9800 .
C16 H16C 0.9800 .
C17 H17A 0.9800 .
C17 H17B 0.9800 .
C17 H17C 0.9800 .
C18 H18A 0.9800 .
C18 H18B 0.9800 .
C18 H18C 0.9800 .
C19 H19A 0.9800 .
C19 H19B 0.9800 .
C19 H19C 0.9800 .
C20 H20A 0.9800 .
C20 H20B 0.9800 .
C20 H20C 0.9800 .
C21 O21 1.22(4) .
C22 O22 1.16(4) .
C23 O23 1.16(4) .
C24 O24 1.193(17) .
W11 C52 2.00(3) .
W11 C54 2.01(3) .
W11 C51 2.01(3) .
W11 C53 2.06(3) .
W11 B11 2.41(3) .
W11 W12 2.9613(12) .
W11 W13 3.0149(12) .
W12 B13 2.20(3) .
W12 B12 2.21(2) .
W12 B14 2.28(3) .
W12 C32 2.33(2) .
W12 B11 2.34(3) .
W12 C34 2.35(2) .
W12 C33 2.36(2) .
W12 C31 2.37(2) .
W12 C35 2.38(2) .
W12 W13 2.8305(12) .
W13 B11 2.20(3) .
W13 B12 2.20(3) .
W13 B13 2.23(3) .
W13 B14 2.28(3) .
W13 C44 2.31(3) .
W13 C45 2.32(3) .
W13 C43 2.32(3) .
W13 C41 2.35(3) .
W13 C42 2.36(3) .
B11 B12 1.77(4) .
B12 B13 1.64(4) .
B13 B14 1.73(3) .
C31 C32 1.42(3) .
C31 C35 1.46(3) .
C31 C36 1.52(4) .
C32 C33 1.41(3) .
C32 C37 1.56(4) .
C33 C34 1.36(3) .
C33 C38 1.53(3) .
C34 C35 1.40(3) .
C34 C39 1.53(4) .
C35 C40 1.52(3) .
C36 H36A 0.9800 .
C36 H36B 0.9800 .
C36 H36C 0.9800 .
C37 H37A 0.9800 .
C37 H37B 0.9800 .
C37 H37C 0.9800 .
C38 H38A 0.9800 .
C38 H38B 0.9800 .
C38 H38C 0.9800 .
C39 H39A 0.9800 .
C39 H39B 0.9800 .
C39 H39C 0.9800 .
C40 H40A 0.9800 .
C40 H40B 0.9800 .
C40 H40C 0.9800 .
C41 C45 1.34(4) .
C41 C46 1.47(6) .
C41 C42 1.52(4) .
C42 C43 1.35(4) .
C42 C47 1.49(6) .
C43 C44 1.39(4) .
C43 C48 1.50(6) .
C44 C45 1.38(4) .
C44 C49 1.52(6) .
C45 C50 1.53(6) .
C46 H46A 0.9800 .
C46 H46B 0.9800 .
C46 H46C 0.9800 .
C47 H47A 0.9800 .
C47 H47B 0.9800 .
C47 H47C 0.9800 .
C48 H48A 0.9800 .
C48 H48B 0.9800 .
C48 H48C 0.9800 .
C49 H49A 0.9800 .
C49 H49B 0.9800 .
C49 H49C 0.9800 .
C50 H50A 0.9800 .
C50 H50B 0.9800 .
C50 H50C 0.9800 .
C51 O51 1.17(3) .
C52 O52 1.15(3) .
C53 O53 1.13(3) .
C54 O54 1.13(3) .
W21 C82 1.96(3) .
W21 C83 2.01(3) .
W21 C84 2.02(3) .
W21 C81 2.05(2) .
W21 B21 2.49(3) .
W21 W22 2.9797(13) .
W21 W23 3.0137(13) .
W22 B22 2.19(3) .
W22 B23 2.21(3) .
W22 B24 2.30(3) .
W22 C62 2.33(2) .
W22 C65 2.33(2) .
W22 C63 2.34(2) .
W22 C64 2.34(2) .
W22 B21 2.36(3) .
W22 C61 2.41(2) .
W22 W23 2.8262(13) .
W23 B23 2.21(3) .
W23 B22 2.23(3) .
W23 B21 2.30(3) .
W23 B24 2.30(3) .
W23 C75 2.32(3) .
W23 C74 2.33(3) .
W23 C71 2.34(3) .
W23 C72 2.35(3) .
W23 C73 2.36(3) .
B21 B22 1.78(4) .
B22 B23 1.67(4) .
B23 B24 1.75(4) .
C61 C65 1.44(4) .
C61 C62 1.45(3) .
C61 C66 1.46(4) .
C62 C63 1.38(3) .
C62 C67 1.57(4) .
C63 C64 1.38(4) .
C63 C68 1.53(4) .
C64 C65 1.42(3) .
C64 C69 1.51(4) .
C65 C70 1.51(4) .
C66 H66A 0.9800 .
C66 H66B 0.9800 .
C66 H66C 0.9800 .
C67 H67A 0.9800 .
C67 H67B 0.9800 .
C67 H67C 0.9800 .
C68 H68A 0.9800 .
C68 H68B 0.9800 .
C68 H68C 0.9800 .
C69 H69A 0.9800 .
C69 H69B 0.9800 .
C69 H69C 0.9800 .
C70 H70A 0.9800 .
C70 H70B 0.9800 .
C70 H70C 0.9800 .
C71 C72 1.46(5) .
C71 C75 1.48(4) .
C71 C76 1.53(6) .
C72 C73 1.35(4) .
C72 C77 1.51(6) .
C73 C74 1.37(5) .
C73 C78 1.50(5) .
C74 C75 1.32(4) .
C74 C79 1.53(6) .
C75 C80 1.54(6) .
C76 H76A 0.9800 .
C76 H76B 0.9800 .
C76 H76C 0.9800 .
C77 H77A 0.9800 .
C77 H77B 0.9800 .
C77 H77C 0.9800 .
C78 H78A 0.9800 .
C78 H78B 0.9800 .
C78 H78C 0.9800 .
C79 H79A 0.9800 .
C79 H79B 0.9800 .
C79 H79C 0.9800 .
C80 H80A 0.9800 .
C80 H80B 0.9800 .
C80 H80C 0.9800 .
C81 O81 1.11(3) .
C82 O82 1.19(3) .
C83 O83 1.11(3) .
C84 O84 1.12(3) .
W31 C112 1.94(3) .
W31 C113 1.99(3) .
W31 C114 2.03(3) .
W31 C111 2.03(2) .
W31 B31 2.43(3) .
W31 W33 2.9817(13) .
W31 W32 3.0239(12) .
W32 B33 2.17(2) .
W32 B31 2.18(3) .
W32 B32 2.29(2) .
W32 B34 2.33(3) .
W32 C94 2.34(2) .
W32 C93 2.35(2) .
W32 C95 2.36(2) .
W32 C92 2.37(2) .
W32 C91 2.40(2) .
W32 W33 2.8263(12) .
W33 B32 2.22(3) .
W33 B33 2.25(3) .
W33 B34 2.30(3) .
W33 C102 2.31(2) .
W33 C101 2.33(3) .
W33 C105 2.34(2) .
W33 C104 2.34(2) .
W33 C103 2.35(2) .
W33 B31 2.36(3) .
B31 B32 1.79(4) .
B32 B33 1.71(3) .
B33 B34 1.72(4) .
C91 C92 1.43(3) .
C91 C96 1.45(3) .
C91 C95 1.47(3) .
C92 C93 1.44(3) .
C92 C97 1.52(3) .
C93 C94 1.42(3) .
C93 C98 1.51(3) .
C94 C95 1.44(3) .
C94 C99 1.46(3) .
C95 C100 1.48(3) .
C96 H96A 0.9800 .
C96 H96B 0.9800 .
C96 H96C 0.9800 .
C97 H97A 0.9800 .
C97 H97B 0.9800 .
C97 H97C 0.9800 .
C98 H98A 0.9800 .
C98 H98B 0.9800 .
C98 H98C 0.9800 .
C99 H99A 0.9800 .
C99 H99B 0.9800 .
C99 H99C 0.9800 .
C100 H10D 0.9800 .
C100 H10E 0.9800 .
C100 H10F 0.9800 .
C101 C102 1.44(4) .
C101 C105 1.46(3) .
C101 C106 1.48(4) .
C102 C103 1.38(4) .
C102 C107 1.54(4) .
C103 C104 1.46(4) .
C103 C108 1.49(4) .
C104 C105 1.34(4) .
C104 C109 1.52(4) .
C105 C110 1.48(4) .
C106 H10G 0.9800 .
C106 H10H 0.9800 .
C106 H10I 0.9800 .
C107 H10J 0.9800 .
C107 H10K 0.9800 .
C107 H10L 0.9800 .
C108 H10M 0.9800 .
C108 H10N 0.9800 .
C108 H10O 0.9800 .
C109 H10P 0.9800 .
C109 H10Q 0.9800 .
C109 H10R 0.9800 .
C110 H11A 0.9800 .
C110 H11B 0.9800 .
C110 H11C 0.9800 .
C111 O111 1.17(3) .
C112 O112 1.18(3) .
C113 O113 1.16(4) .
C114 O114 1.12(3) .

loop_
_geom_torsion_atom_site_label_1
_geom_torsion_atom_site_label_2
_geom_torsion_atom_site_label_3
_geom_torsion_atom_site_label_4
_geom_torsion
_geom_torsion_site_symmetry_1
_geom_torsion_site_symmetry_2
_geom_torsion_site_symmetry_3
_geom_torsion_site_symmetry_4
W3 B1 B2 B3 44(2) . . . .
W2 B1 B2 B3 -48(2) . . . .
W1 B1 B2 B3 -8(4) . . . .
W2 B1 B2 W3 -92.5(13) . . . .
W1 B1 B2 W3 -52(2) . . . .
W3 B1 B2 W2 92.5(13) . . . .
W1 B1 B2 W2 40(2) . . . .
B1 B2 B3 B4 2(4) . . . .
W3 B2 B3 B4 43(3) . . . .
W2 B2 B3 B4 -47(3) . . . .
B1 B2 B3 W2 48(2) . . . .
W3 B2 B3 W2 90.0(12) . . . .
B1 B2 B3 W3 -42(2) . . . .
W2 B2 B3 W3 -90.0(12) . . . .
B2 B3 B4 W3 -41(3) . . . .
W2 B3 B4 W3 -84.2(10) . . . .
B2 B3 B4 W2 44(3) . . . .
W3 B3 B4 W2 84.2(10) . . . .
C5 C1 C2 C3 0(3) . . . .
C6 C1 C2 C3 -180(2) . . . .
W2 C1 C2 C3 -62.8(15) . . . .
C5 C1 C2 C7 -174(2) . . . .
C6 C1 C2 C7 7(4) . . . .
W2 C1 C2 C7 124(2) . . . .
C5 C1 C2 W2 62.7(16) . . . .
C6 C1 C2 W2 -117(2) . . . .
C1 C2 C3 C4 -1(2) . . . .
C7 C2 C3 C4 173(2) . . . .
W2 C2 C3 C4 -63.9(15) . . . .
C1 C2 C3 C8 -170(2) . . . .
C7 C2 C3 C8 3(4) . . . .
W2 C2 C3 C8 127(2) . . . .
C1 C2 C3 W2 63.1(15) . . . .
C7 C2 C3 W2 -123(2) . . . .
C2 C3 C4 C5 1(2) . . . .
C8 C3 C4 C5 171(2) . . . .
W2 C3 C4 C5 -63.6(15) . . . .
C2 C3 C4 C9 -173(2) . . . .
C8 C3 C4 C9 -3(4) . . . .
W2 C3 C4 C9 123(2) . . . .
C2 C3 C4 W2 64.9(15) . . . .
C8 C3 C4 W2 -125(2) . . . .
C2 C1 C5 C4 1(2) . . . .
C6 C1 C5 C4 -180(2) . . . .
W2 C1 C5 C4 64.7(14) . . . .
C2 C1 C5 C10 171(2) . . . .
C6 C1 C5 C10 -9(4) . . . .
W2 C1 C5 C10 -125(2) . . . .
C2 C1 C5 W2 -63.8(16) . . . .
C6 C1 C5 W2 116(2) . . . .
C9 C4 C5 C1 173(2) . . . .
C3 C4 C5 C1 -1(2) . . . .
W2 C4 C5 C1 -65.1(15) . . . .
C9 C4 C5 C10 2(4) . . . .
C3 C4 C5 C10 -172(2) . . . .
W2 C4 C5 C10 125(2) . . . .
C9 C4 C5 W2 -122(2) . . . .
C3 C4 C5 W2 63.8(15) . . . .
C15 C11 C12 C13 0(3) . . . .
C16 C11 C12 C13 -175(3) . . . .
W3 C11 C12 C13 63.7(18) . . . .
C15 C11 C12 C17 174(3) . . . .
C16 C11 C12 C17 -1(4) . . . .
W3 C11 C12 C17 -122(3) . . . .
C15 C11 C12 W3 -63.3(18) . . . .
C16 C11 C12 W3 121(3) . . . .
C11 C12 C13 C14 3(3) . . . .
C17 C12 C13 C14 -171(3) . . . .
W3 C12 C13 C14 66.6(17) . . . .
C11 C12 C13 C18 170(3) . . . .
C17 C12 C13 C18 -5(5) . . . .
W3 C12 C13 C18 -127(3) . . . .
C11 C12 C13 W3 -63.4(18) . . . .
C17 C12 C13 W3 123(3) . . . .
C12 C13 C14 C15 -6(3) . . . .
C18 C13 C14 C15 -172(3) . . . .
W3 C13 C14 C15 59.5(17) . . . .
C12 C13 C14 C19 174(3) . . . .
C18 C13 C14 C19 7(4) . . . .
W3 C13 C14 C19 -121(3) . . . .
C12 C13 C14 W3 -65.1(17) . . . .
C18 C13 C14 W3 128(3) . . . .
C12 C11 C15 C14 -4(3) . . . .
C16 C11 C15 C14 172(3) . . . .
W3 C11 C15 C14 -67.8(17) . . . .
C12 C11 C15 C20 -171(3) . . . .
C16 C11 C15 C20 5(4) . . . .
W3 C11 C15 C20 125(3) . . . .
C12 C11 C15 W3 63.9(18) . . . .
C16 C11 C15 W3 -121(3) . . . .
C13 C14 C15 C11 6(3) . . . .
C19 C14 C15 C11 -174(3) . . . .
W3 C14 C15 C11 65.7(17) . . . .
C13 C14 C15 C20 172(3) . . . .
C19 C14 C15 C20 -8(5) . . . .
W3 C14 C15 C20 -128(3) . . . .
C13 C14 C15 W3 -59.9(17) . . . .
C19 C14 C15 W3 120(3) . . . .
W13 B11 B12 B13 41(2) . . . .
W12 B11 B12 B13 -46(2) . . . .
W11 B11 B12 B13 -11(4) . . . .
W12 B11 B12 W13 -86.9(8) . . . .
W11 B11 B12 W13 -52(2) . . . .
W13 B11 B12 W12 86.9(8) . . . .
W11 B11 B12 W12 35(2) . . . .
B11 B12 B13 B14 2(3) . . . .
W13 B12 B13 B14 42.3(19) . . . .
W12 B12 B13 B14 -45.0(19) . . . .
B11 B12 B13 W12 47(2) . . . .
W13 B12 B13 W12 87.3(7) . . . .
B11 B12 B13 W13 -40(2) . . . .
W12 B12 B13 W13 -87.3(7) . . . .
B12 B13 B14 W12 44.4(19) . . . .
W13 B13 B14 W12 86.2(8) . . . .
B12 B13 B14 W13 -41.8(19) . . . .
W12 B13 B14 W13 -86.2(8) . . . .
C35 C31 C32 C33 -1(2) . . . .
C36 C31 C32 C33 171(2) . . . .
W12 C31 C32 C33 -66.3(14) . . . .
C35 C31 C32 C37 -176(2) . . . .
C36 C31 C32 C37 -3(3) . . . .
W12 C31 C32 C37 119(2) . . . .
C35 C31 C32 W12 64.8(14) . . . .
C36 C31 C32 W12 -122(2) . . . .
C31 C32 C33 C34 3(2) . . . .
C37 C32 C33 C34 177(2) . . . .
W12 C32 C33 C34 -63.4(15) . . . .
C31 C32 C33 C38 -173(2) . . . .
C37 C32 C33 C38 2(3) . . . .
W12 C32 C33 C38 121(2) . . . .
C31 C32 C33 W12 66.5(14) . . . .
C37 C32 C33 W12 -119(2) . . . .
C32 C33 C34 C35 -4(2) . . . .
C38 C33 C34 C35 172(2) . . . .
W12 C33 C34 C35 -66.0(15) . . . .
C32 C33 C34 C39 -176(2) . . . .
C38 C33 C34 C39 -1(4) . . . .
W12 C33 C34 C39 121(2) . . . .
C32 C33 C34 W12 62.4(15) . . . .
C38 C33 C34 W12 -122(2) . . . .
C33 C34 C35 C31 3(2) . . . .
C39 C34 C35 C31 176(2) . . . .
W12 C34 C35 C31 -63.1(14) . . . .
C33 C34 C35 C40 -172(2) . . . .
C39 C34 C35 C40 1(4) . . . .
W12 C34 C35 C40 123(2) . . . .
C33 C34 C35 W12 65.6(15) . . . .
C39 C34 C35 W12 -121(2) . . . .
C32 C31 C35 C34 -1(2) . . . .
C36 C31 C35 C34 -173(2) . . . .
W12 C31 C35 C34 63.1(14) . . . .
C32 C31 C35 C40 174(2) . . . .
C36 C31 C35 C40 2(4) . . . .
W12 C31 C35 C40 -122(2) . . . .
C32 C31 C35 W12 -63.7(14) . . . .
C36 C31 C35 W12 124(2) . . . .
C45 C41 C42 C43 0(3) . . . .
C46 C41 C42 C43 -173(3) . . . .
W13 C41 C42 C43 64.0(18) . . . .
C45 C41 C42 C47 173(3) . . . .
C46 C41 C42 C47 0(4) . . . .
W13 C41 C42 C47 -123(3) . . . .
C45 C41 C42 W13 -64.3(18) . . . .
C46 C41 C42 W13 123(2) . . . .
C47 C42 C43 C44 -174(3) . . . .
C41 C42 C43 C44 0(3) . . . .
W13 C42 C43 C44 63.6(19) . . . .
C47 C42 C43 C48 -1(5) . . . .
C41 C42 C43 C48 173(3) . . . .
W13 C42 C43 C48 -123(3) . . . .
C47 C42 C43 W13 122(3) . . . .
C41 C42 C43 W13 -63.5(17) . . . .
C42 C43 C44 C45 0(3) . . . .
C48 C43 C44 C45 -174(3) . . . .
W13 C43 C44 C45 65.5(19) . . . .
C42 C43 C44 C49 169(3) . . . .
C48 C43 C44 C49 -5(4) . . . .
W13 C43 C44 C49 -126(3) . . . .
C42 C43 C44 W13 -65(2) . . . .
C48 C43 C44 W13 120(3) . . . .
C46 C41 C45 C44 170(4) . . . .
C42 C41 C45 C44 0(3) . . . .
W13 C41 C45 C44 -63.7(19) . . . .
C46 C41 C45 C50 -6(6) . . . .
C42 C41 C45 C50 -176(3) . . . .
W13 C41 C45 C50 120(3) . . . .
C46 C41 C45 W13 -126(4) . . . .
C42 C41 C45 W13 64.0(17) . . . .
C43 C44 C45 C41 0(3) . . . .
C49 C44 C45 C41 -170(3) . . . .
W13 C44 C45 C41 65(2) . . . .
C43 C44 C45 C50 176(3) . . . .
C49 C44 C45 C50 6(5) . . . .
W13 C44 C45 C50 -119(3) . . . .
C43 C44 C45 W13 -65.5(18) . . . .
C49 C44 C45 W13 125(3) . . . .
W23 B21 B22 B23 40(2) . . . .
W22 B21 B22 B23 -46(2) . . . .
W21 B21 B22 B23 -7(3) . . . .
W23 B21 B22 W22 85.4(8) . . . .
W21 B21 B22 W22 38.3(16) . . . .
W22 B21 B22 W23 -85.4(8) . . . .
W21 B21 B22 W23 -47.2(16) . . . .
B21 B22 B23 B24 4(4) . . . .
W22 B22 B23 B24 -43(2) . . . .
W23 B22 B23 B24 45(2) . . . .
B21 B22 B23 W23 -40(2) . . . .
W22 B22 B23 W23 -87.4(8) . . . .
B21 B22 B23 W22 47(2) . . . .
W23 B22 B23 W22 87.4(8) . . . .
B22 B23 B24 W22 42(2) . . . .
W23 B23 B24 W22 85.9(8) . . . .
B22 B23 B24 W23 -44(2) . . . .
W22 B23 B24 W23 -85.9(8) . . . .
C65 C61 C62 C63 5(3) . . . .
C66 C61 C62 C63 -175(2) . . . .
W22 C61 C62 C63 65.5(17) . . . .
C65 C61 C62 C67 175(2) . . . .
C66 C61 C62 C67 -4(4) . . . .
W22 C61 C62 C67 -124(2) . . . .
C65 C61 C62 W22 -60.9(15) . . . .
C66 C61 C62 W22 120(3) . . . .
C61 C62 C63 C64 -2(3) . . . .
C67 C62 C63 C64 -172(2) . . . .
W22 C62 C63 C64 64.8(17) . . . .
C61 C62 C63 C68 174(2) . . . .
C67 C62 C63 C68 3(4) . . . .
W22 C62 C63 C68 -119(2) . . . .
C61 C62 C63 W22 -67.0(17) . . . .
C67 C62 C63 W22 123(2) . . . .
C62 C63 C64 C65 -1(3) . . . .
C68 C63 C64 C65 -177(2) . . . .
W22 C63 C64 C65 63.0(17) . . . .
C62 C63 C64 C69 170(2) . . . .
C68 C63 C64 C69 -6(4) . . . .
W22 C63 C64 C69 -126(3) . . . .
C62 C63 C64 W22 -64.3(17) . . . .
C68 C63 C64 W22 120(2) . . . .
C63 C64 C65 C61 4(3) . . . .
C69 C64 C65 C61 -167(2) . . . .
W22 C64 C65 C61 67.8(16) . . . .
C63 C64 C65 C70 174(2) . . . .
C69 C64 C65 C70 2(4) . . . .
W22 C64 C65 C70 -123(3) . . . .
C63 C64 C65 W22 -63.5(17) . . . .
C69 C64 C65 W22 125(2) . . . .
C62 C61 C65 C64 -5(3) . . . .
C66 C61 C65 C64 174(2) . . . .
W22 C61 C65 C64 -66.1(16) . . . .
C62 C61 C65 C70 -176(2) . . . .
C66 C61 C65 C70 3(4) . . . .
W22 C61 C65 C70 123(2) . . . .
C62 C61 C65 W22 60.8(15) . . . .
C66 C61 C65 W22 -120(3) . . . .
C75 C71 C72 C73 -1(3) . . . .
C76 C71 C72 C73 173(2) . . . .
W23 C71 C72 C73 -65.3(17) . . . .
C75 C71 C72 C77 -174(3) . . . .
C76 C71 C72 C77 -1(4) . . . .
W23 C71 C72 C77 121(3) . . . .
C75 C71 C72 W23 64.2(15) . . . .
C76 C71 C72 W23 -122(2) . . . .
C71 C72 C73 C74 1(3) . . . .
C77 C72 C73 C74 175(3) . . . .
W23 C72 C73 C74 -62.5(18) . . . .
C71 C72 C73 C78 -175(3) . . . .
C77 C72 C73 C78 -1(5) . . . .
W23 C72 C73 C78 121(3) . . . .
C71 C72 C73 W23 63.8(16) . . . .
C77 C72 C73 W23 -122(3) . . . .
C72 C73 C74 C75 -1(3) . . . .
C78 C73 C74 C75 176(3) . . . .
W23 C73 C74 C75 -64.2(19) . . . .
C72 C73 C74 C79 -178(3) . . . .
C78 C73 C74 C79 -1(4) . . . .
W23 C73 C74 C79 119(3) . . . .
C72 C73 C74 W23 63.3(19) . . . .
C78 C73 C74 W23 -120(3) . . . .
C73 C74 C75 C71 0(3) . . . .
C79 C74 C75 C71 177(3) . . . .
W23 C74 C75 C71 -64.8(17) . . . .
C73 C74 C75 C80 -174(3) . . . .
C79 C74 C75 C80 3(5) . . . .
W23 C74 C75 C80 121(3) . . . .
C73 C74 C75 W23 65.0(19) . . . .
C79 C74 C75 W23 -118(3) . . . .
C72 C71 C75 C74 1(3) . . . .
C76 C71 C75 C74 -171(3) . . . .
W23 C71 C75 C74 66.1(18) . . . .
C72 C71 C75 C80 176(2) . . . .
C76 C71 C75 C80 4(5) . . . .
W23 C71 C75 C80 -119(2) . . . .
C72 C71 C75 W23 -65.6(16) . . . .
C76 C71 C75 W23 123(4) . . . .
W32 B31 B32 B33 33.8(19) . . . .
W33 B31 B32 B33 -51.5(18) . . . .
W31 B31 B32 B33 -21(3) . . . .
W32 B31 B32 W33 85.4(7) . . . .
W31 B31 B32 W33 31.0(19) . . . .
W33 B31 B32 W32 -85.4(7) . . . .
W31 B31 B32 W32 -54.4(18) . . . .
B31 B32 B33 B34 16(3) . . . .
W33 B32 B33 B34 -37(2) . . . .
W32 B32 B33 B34 50(2) . . . .
B31 B32 B33 W32 -33.7(19) . . . .
W33 B32 B33 W32 -86.5(7) . . . .
B31 B32 B33 W33 52.8(18) . . . .
W32 B32 B33 W33 86.5(7) . . . .
B32 B33 B34 W33 36(2) . . . .
W32 B33 B34 W33 85.1(7) . . . .
B32 B33 B34 W32 -49(2) . . . .
W33 B33 B34 W32 -85.1(7) . . . .
C96 C91 C92 C93 -172(2) . . . .
C95 C91 C92 C93 1(2) . . . .
W32 C91 C92 C93 63.1(15) . . . .
C96 C91 C92 C97 5(4) . . . .
C95 C91 C92 C97 177.6(19) . . . .
W32 C91 C92 C97 -120(2) . . . .
C96 C91 C92 W32 125(2) . . . .
C95 C91 C92 W32 -62.2(14) . . . .
C91 C92 C93 C94 -1(2) . . . .
C97 C92 C93 C94 -177.9(19) . . . .
W32 C92 C93 C94 63.6(15) . . . .
C91 C92 C93 C98 174(2) . . . .
C97 C92 C93 C98 -2(3) . . . .
W32 C92 C93 C98 -121(2) . . . .
C91 C92 C93 W32 -64.7(15) . . . .
C97 C92 C93 W32 119(2) . . . .
C92 C93 C94 C95 1(2) . . . .
C98 C93 C94 C95 -175(2) . . . .
W32 C93 C94 C95 65.1(14) . . . .
C92 C93 C94 C99 171(2) . . . .
C98 C93 C94 C99 -5(3) . . . .
W32 C93 C94 C99 -125(2) . . . .
C92 C93 C94 W32 -64.2(14) . . . .
C98 C93 C94 W32 120(2) . . . .
C93 C94 C95 C91 0(2) . . . .
C99 C94 C95 C91 -170(2) . . . .
W32 C94 C95 C91 64.6(14) . . . .
C93 C94 C95 C100 174(2) . . . .
C99 C94 C95 C100 4(4) . . . .
W32 C94 C95 C100 -121(2) . . . .
C93 C94 C95 W32 -65.0(14) . . . .
C99 C94 C95 W32 125(2) . . . .
C92 C91 C95 C94 0(2) . . . .
C96 C91 C95 C94 173(2) . . . .
W32 C91 C95 C94 -63.1(14) . . . .
C92 C91 C95 C100 -175(2) . . . .
C96 C91 C95 C100 -2(3) . . . .
W32 C91 C95 C100 123(2) . . . .
C92 C91 C95 W32 62.9(14) . . . .
C96 C91 C95 W32 -124(2) . . . .
C105 C101 C102 C103 0(3) . . . .
C106 C101 C102 C103 -169(3) . . . .
W33 C101 C102 C103 65.1(17) . . . .
C105 C101 C102 C107 177(2) . . . .
C106 C101 C102 C107 7(4) . . . .
W33 C101 C102 C107 -119(2) . . . .
C105 C101 C102 W33 -64.6(17) . . . .
C106 C101 C102 W33 126(3) . . . .
C101 C102 C103 C104 0(3) . . . .
C107 C102 C103 C104 -176(2) . . . .
W33 C102 C103 C104 64.2(17) . . . .
C101 C102 C103 C108 169(2) . . . .
C107 C102 C103 C108 -7(4) . . . .
W33 C102 C103 C108 -127(3) . . . .
C101 C102 C103 W33 -64.1(17) . . . .
C107 C102 C103 W33 120(2) . . . .
C102 C103 C104 C105 -1(3) . . . .
C108 C103 C104 C105 -170(3) . . . .
W33 C103 C104 C105 63.5(19) . . . .
C102 C103 C104 C109 174(3) . . . .
C108 C103 C104 C109 5(4) . . . .
W33 C103 C104 C109 -122(3) . . . .
C102 C103 C104 W33 -64.0(16) . . . .
C108 C103 C104 W33 127(3) . . . .
C103 C104 C105 C101 1(3) . . . .
C109 C104 C105 C101 -173(3) . . . .
W33 C104 C105 C101 63.4(18) . . . .
C103 C104 C105 C110 174(3) . . . .
C109 C104 C105 C110 0(5) . . . .
W33 C104 C105 C110 -123(3) . . . .
C103 C104 C105 W33 -62.6(18) . . . .
C109 C104 C105 W33 123(3) . . . .
C102 C101 C105 C104 -1(3) . . . .
C106 C101 C105 C104 169(3) . . . .
W33 C101 C105 C104 -64.8(19) . . . .
C102 C101 C105 C110 -175(2) . . . .
C106 C101 C105 C110 -5(4) . . . .
W33 C101 C105 C110 121(2) . . . .
C102 C101 C105 W33 64.0(16) . . . .
C106 C101 C105 W33 -126(3) . . . .
